data_4349134
loop_
_publ_author_name
'Dudkin, Semyon V.'
'Erickson, Nathan R.'
'Vologzhanina, Anna V.'
'Novikov, Valentin V.'
'Rhoda, Hannah M.'
'Holstrom, Cole D.'
'Zatsikha, Yuriy V.'
'Yusubov, Mekhman S.'
'Voloshin, Yan Z.'
'Nemykin, Victor N.'

_publ_section_title
;
 Preparation, X-ray Structures, Spectroscopic, and Redox Properties of Di-
 and Trinuclear Iron-Zirconium and Iron-Hafnium Porphyrinoclathrochelates.
;
_journal_issue 22
_journal_name_full 'Inorganic chemistry'
_journal_page_first 11867
_journal_page_last 11882
_journal_paper_doi 10.1021/acs.inorgchem.6b01936
_journal_volume 55
_journal_year 2016
_chemical_formula_moiety 'C106 H80 Fe Hf2 N14 O6, 0.33(C8 H18)'
_chemical_formula_sum 'C108.67 H86 Fe Hf2 N14 O6'
_chemical_formula_weight 2096.74
_space_group_crystal_system monoclinic
_space_group_IT_number 14
_space_group_name_Hall '-P 2ybc'
_space_group_name_H-M_alt 'P 1 21/c 1'
_atom_sites_solution_hydrogens geom
_audit_creation_date 2016-09-23
_audit_creation_method
;
Olex2 1.2
(compiled 2016.09.09 svn.r3337 for OlexSys, GUI svn.r5227)
;
_cell_angle_alpha 90
_cell_angle_beta 139.9030(10)
_cell_angle_gamma 90
_cell_formula_units_Z 4
_cell_length_a 22.6505(4)
_cell_length_b 17.5395(4)
_cell_length_c 39.0049(6)
_cell_measurement_reflns_used 9834
_cell_measurement_temperature 120.0
_cell_measurement_theta_max 66.65
_cell_measurement_theta_min 3.03
_cell_volume 9980.6(4)
_computing_molecular_graphics 'Olex2 (Dolomanov et al., 2009)'
_computing_publication_material 'Olex2 (Dolomanov et al., 2009)'
_computing_structure_refinement 'XL (Sheldrick, 2008)'
_diffrn_ambient_temperature 120.0
_diffrn_detector_area_resol_mean 8
_diffrn_measured_fraction_theta_full 0.973
_diffrn_measured_fraction_theta_max 0.971
_diffrn_measurement_device_type apex
_diffrn_measurement_method '\w and \f scans'
_diffrn_radiation_monochromator graphite
_diffrn_radiation_type CuK\a
_diffrn_radiation_wavelength 1.54178
_diffrn_reflns_av_R_equivalents 0.0627
_diffrn_reflns_av_unetI/netI 0.0383
_diffrn_reflns_Laue_measured_fraction_full 0.973
_diffrn_reflns_Laue_measured_fraction_max 0.971
_diffrn_reflns_limit_h_max 26
_diffrn_reflns_limit_h_min -27
_diffrn_reflns_limit_k_max 19
_diffrn_reflns_limit_k_min -20
_diffrn_reflns_limit_l_max 45
_diffrn_reflns_limit_l_min -45
_diffrn_reflns_number 109772
_diffrn_reflns_point_group_measured_fraction_full 0.973
_diffrn_reflns_point_group_measured_fraction_max 0.971
_diffrn_reflns_theta_full 67.679
_diffrn_reflns_theta_max 67.808
_diffrn_reflns_theta_min 2.290
_diffrn_source 'sealed tube'
_exptl_absorpt_coefficient_mu 5.373
_exptl_absorpt_correction_T_max 0.2208
_exptl_absorpt_correction_T_min 0.0700
_exptl_absorpt_correction_type multi-scan
_exptl_absorpt_process_details
;
SADABS-2012/1 (Bruker,2012) was used for absorption correction.
wR2(int) was 0.1307 before and 0.0708 after correction.
The Ratio of minimum to maximum transmission is 0.3170.
The \l/2 correction factor is 0.0015.
;
_exptl_crystal_colour red
_exptl_crystal_colour_primary red
_exptl_crystal_density_diffrn 1.395
_exptl_crystal_description prism
_exptl_crystal_F_000 4216
_exptl_crystal_size_max 0.26
_exptl_crystal_size_mid 0.16
_exptl_crystal_size_min 0.13
_refine_diff_density_max 1.592
_refine_diff_density_min -0.839
_refine_diff_density_rms 0.130
_refine_ls_extinction_method none
_refine_ls_goodness_of_fit_ref 1.018
_refine_ls_hydrogen_treatment constr
_refine_ls_matrix_type full
_refine_ls_number_parameters 1070
_refine_ls_number_reflns 17581
_refine_ls_number_restraints 25
_refine_ls_restrained_S_all 1.018
_refine_ls_R_factor_all 0.0780
_refine_ls_R_factor_gt 0.0564
_refine_ls_shift/su_max 0.017
_refine_ls_shift/su_mean 0.000
_refine_ls_structure_factor_coef Fsqd
_refine_ls_weighting_details 'w=1/[\s^2^(Fo^2^)+(0.0840P)^2^+46.5990P] where P=(Fo^2^+2Fc^2^)/3'
_refine_ls_weighting_scheme calc
_refine_ls_wR_factor_gt 0.1493
_refine_ls_wR_factor_ref 0.1680
_reflns_Friedel_coverage 0.000
_reflns_number_gt 13324
_reflns_number_total 17581
_reflns_threshold_expression 'I > 2\s(I)'
_cod_data_source_file ic6b01936_si_002.cif
_cod_data_source_block 4b
_cod_database_code 4349134
_shelxl_version_number 2014-3
_shelx_space_group_comment
;
The symmetry employed for this shelxl refinement is uniquely defined
by the following loop, which should always be used as a source of
symmetry information in preference to the above space-group names.
They are only intended as comments.
;
_shelx_estimated_absorpt_t_max 0.542
_shelx_estimated_absorpt_t_min 0.336
_olex2_refinement_description
;
1. Fixed Uiso
 At 1.2 times of:
  All C(H) groups, All C(H,H) groups, All C(H,H,H,H) groups
 At 1.5 times of:
  All C(H,H,H) groups
2. Restrained distances
 C1E-C1H
 1.5 with sigma of 0.02
 C1G-C1H
 1.5 with sigma of 0.02
 C1H-C1I
 1.5 with sigma of 0.02
 C1G-C1E
 2.5 with sigma of 0.02
 C1E-C1I
 2.5 with sigma of 0.02
 C13-C1E
 1.5 with sigma of 0.02
 C17-C13 = C1B-C13 = C16-C13
 1.5 with sigma of 0.02
 C1H-C13
 2.5 with sigma of 0.02
 C17B-C18 \\sim C17B-C16B \\sim C17A-C16A \\sim C17A-C18 \\sim C16B-C15 \\sim
C16A-C15
 with sigma of 0.02
3. Uiso/Uaniso restraints and constraints
Uiso(C5) = Uiso(C5A)
Uiso(C16A) = Uiso(C16B) = Uiso(C17A) = Uiso(C17B)
Uanis(C30) = Uanis(C26) = Uanis(C27) = Uanis(C28) = Uanis(C29)
Uanis(C17) = Uanis(C1B) = Uanis(C13) = Uanis(C16) = Uanis(C1E) = Uanis(C1H) =
Uanis(C1G) = Uanis(C1I)
4. Others
 Fixed Sof: H4AA(0.5) H4AB(0.5) H4BC(0.5) H4BD(0.5) C5(0.5) H5A(0.5) H5B(0.5)
 H6AA(0.5) H6AB(0.5) H6BC(0.5) H6BD(0.5) H15A(0.5) H15B(0.5) H15C(0.5)
 H15D(0.5) H18C(0.5) H18D(0.5) H18A(0.5) H18B(0.5) C5A(0.5) H5AA(0.5) H5AB(0.5)
 C16A(0.5) H16A(0.5) H16B(0.5) C16B(0.5) H16C(0.5) H16D(0.5) C17B(0.5)
 H17A(0.5) H17B(0.5) C17A(0.5) H17C(0.5) H17D(0.5) C13(0.33333) C16(0.33333)
 H16E(0.33333) H16F(0.33333) H16G(0.33333) C17(0.33333) H17E(0.33333)
 H17F(0.33333) H17G(0.33333) C1B(0.33333) H1BA(0.33333) H1BB(0.33333)
 H1BC(0.33333) C1E(0.33333) H1EA(0.33333) H1EB(0.33333) C1G(0.33333)
 H1GA(0.33333) H1GB(0.33333) H1GC(0.33333) C1H(0.33333) H1H(0.33333)
 C1I(0.33333) H1IA(0.33333) H1IB(0.33333) H1IC(0.33333)
5.a Ternary CH refined with riding coordinates:
 C1H(H1H)
5.b Secondary CH2 refined with riding coordinates:
 C3(H3A,H3B), C4(H4AA,H4AB), C4(H4BC,H4BD), C5(H5A,H5B), C6(H6AA,H6AB),
 C6(H6BC,H6BD), C9(H9A,H9B), C10(H10A,H10B), C11(H11A,H11B), C12(H12A,H12B),
 C15(H15A,H15B), C15(H15C,H15D), C18(H18C,H18D), C18(H18A,H18B), C5A(H5AA,H5AB),
  C16A(H16A,H16B), C16B(H16C,H16D), C17B(H17A,H17B), C17A(H17C,H17D), C1E(H1EA,
 H1EB)
5.c Aromatic/amide H refined with riding coordinates:
 C21(H21), C22(H22), C26(H26), C27(H27), C28(H28), C29(H29), C30(H30),
 C32(H32), C33(H33), C37(H37), C38(H38), C39(H39), C40(H40), C41(H41), C43(H43),
  C44(H44), C52(H52), C51(H51), C50(H50), C49(H49), C48(H48), C54(H54),
 C55(H55), C59(H59), C60(H60), C61(H61), C62(H62), C63(H63), C65(H65), C66(H66),
  C70(H70), C71(H71), C72(H72), C73(H73), C74(H74), C76(H76), C77(H77),
 C85(H85), C84(H84), C83(H83), C82(H82), C81(H81), C87(H87), C88(H88), C96(H96),
  C95(H95), C94(H94), C93(H93), C92(H92), C98(H98), C99(H99), C107(H107),
 C106(H106), C105(H105), C104(H104), C103(H103)
5.d Fitted hexagon refined as free rotating group:
 C25(C26,C27,C28,C29,C30), C36(C37,C38,C39,C40,C41), C47(C52,C51,C50,C49,C48),
 C58(C59,C60,C61,C62,C63), C69(C70,C71,C72,C73,C74), C80(C85,C84,C83,C82,C81),
 C91(C96,C95,C94,C93,C92), C102(C107,C106,C105,C104,C103)
5.e Idealised Me refined as rotating group:
 C16(H16E,H16F,H16G), C17(H17E,H17F,H17G), C1B(H1BA,H1BB,H1BC), C1G(H1GA,H1GB,
 H1GC), C1I(H1IA,H1IB,H1IC)
;
_olex2_submission_special_instructions 'No special instructions were received'

loop_
_space_group_symop_operation_xyz
'x, y, z'
'-x, y+1/2, -z+1/2'
'-x, -y, -z'
'x, -y-1/2, z-1/2'

loop_
_atom_site_label
_atom_site_type_symbol
_atom_site_fract_x
_atom_site_fract_y
_atom_site_fract_z
_atom_site_U_iso_or_equiv
_atom_site_adp_type
_atom_site_occupancy
_atom_site_site_symmetry_order
_atom_site_calc_flag
_atom_site_refinement_flags_posn
_atom_site_refinement_flags_occupancy
_atom_site_disorder_assembly
_atom_site_disorder_group
Hf1 Hf 0.23538(2) 0.15216(2) 0.47985(2) 0.03800(11) Uani 1 1 d . . . .
Hf2 Hf 0.70930(2) 0.14261(2) 0.77321(2) 0.03567(10) Uani 1 1 d . . . .
Fe1 Fe 0.47285(6) 0.14833(5) 0.62647(4) 0.0289(2) Uani 1 1 d . . . .
O1 O 0.3080(3) 0.0624(3) 0.53598(19) 0.0499(12) Uani 1 1 d . . . .
O2 O 0.6589(3) 0.0830(3) 0.70750(18) 0.0466(11) Uani 1 1 d . . . .
O3 O 0.2892(3) 0.2135(3) 0.54686(19) 0.0494(11) Uani 1 1 d . . . .
O4 O 0.5812(3) 0.1108(3) 0.73544(19) 0.0472(11) Uani 1 1 d . . . .
O5 O 0.3644(3) 0.1809(3) 0.51748(18) 0.0492(11) Uani 1 1 d . . . .
O6 O 0.6378(3) 0.2333(2) 0.71887(18) 0.0452(11) Uani 1 1 d . . . .
N1 N 0.4011(4) 0.0624(3) 0.5823(2) 0.0463(14) Uani 1 1 d . . . .
N2 N 0.5672(4) 0.0727(3) 0.6614(2) 0.0453(13) Uani 1 1 d . . . .
N3 N 0.3648(4) 0.1904(3) 0.5982(2) 0.0414(12) Uani 1 1 d . . . .
N4 N 0.5019(4) 0.1379(3) 0.6869(2) 0.0432(13) Uani 1 1 d . . . .
N5 N 0.4407(4) 0.1970(3) 0.5704(2) 0.0457(13) Uani 1 1 d . . . .
N6 N 0.5648(4) 0.2247(3) 0.6646(2) 0.0431(13) Uani 1 1 d . . . .
N7 N 0.1614(4) 0.2662(3) 0.4440(2) 0.0422(13) Uani 1 1 d . . . .
N8 N 0.2268(4) 0.1712(3) 0.4184(2) 0.0424(13) Uani 1 1 d . . . .
N9 N 0.1773(4) 0.0407(3) 0.4336(2) 0.0399(12) Uani 1 1 d . . . .
N10 N 0.1119(4) 0.1333(3) 0.4596(2) 0.0418(13) Uani 1 1 d . . . .
N11 N 0.7149(4) 0.1644(3) 0.8334(2) 0.0378(12) Uani 1 1 d . . . .
N12 N 0.7953(4) 0.2515(3) 0.8150(2) 0.0384(12) Uani 1 1 d . . . .
N13 N 0.8331(4) 0.1128(3) 0.7956(2) 0.0391(12) Uani 1 1 d . . . .
N14 N 0.7500(4) 0.0272(3) 0.8121(2) 0.0371(12) Uani 1 1 d . . . .
C1 C 0.4430(5) -0.0005(4) 0.5939(3) 0.0488(17) Uani 1 1 d . . . .
C2 C 0.5397(5) 0.0041(4) 0.6426(3) 0.0468(16) Uani 1 1 d . . . .
C3 C 0.6014(6) -0.0636(4) 0.6650(4) 0.068(2) Uani 1 1 d . . . .
H3A H 0.6565 -0.0477 0.6764 0.082 Uiso 1 1 calc R . . .
H3B H 0.6219 -0.0824 0.6968 0.082 Uiso 1 1 calc R . . .
C4 C 0.5544(7) -0.1269(5) 0.6253(4) 0.088(3) Uani 1 1 d . . . .
H4AA H 0.5938 -0.1729 0.6424 0.106 Uiso 0.5 1 calc R P A 1
H4AB H 0.5419 -0.1115 0.5958 0.106 Uiso 0.5 1 calc R P A 1
H4BC H 0.5632 -0.1177 0.6044 0.106 Uiso 0.5 1 calc R P B 2
H4BD H 0.5871 -0.1748 0.6454 0.106 Uiso 0.5 1 calc R P B 2
C5 C 0.4613(14) -0.1444(11) 0.6034(8) 0.065(3) Uiso 0.5 1 d . P C 1
H5A H 0.4699 -0.1446 0.6324 0.078 Uiso 0.5 1 calc R P C 1
H5B H 0.4349 -0.1938 0.5844 0.078 Uiso 0.5 1 calc R P C 1
C6 C 0.3972(6) -0.0731(5) 0.5627(4) 0.075(3) Uani 1 1 d . . . .
H6AA H 0.3895 -0.0739 0.5341 0.090 Uiso 0.5 1 calc R P C 1
H6AB H 0.3358 -0.0770 0.5461 0.090 Uiso 0.5 1 calc R P C 1
H6BC H 0.3473 -0.0849 0.5570 0.090 Uiso 0.5 1 calc R P C 2
H6BD H 0.3690 -0.0653 0.5274 0.090 Uiso 0.5 1 calc R P C 2
C7 C 0.3612(5) 0.1956(4) 0.6298(3) 0.0413(15) Uani 1 1 d . . . .
C8 C 0.4440(5) 0.1711(4) 0.6826(3) 0.0459(16) Uani 1 1 d . . . .
C9 C 0.4616(6) 0.1774(5) 0.7280(3) 0.0575(19) Uani 1 1 d . . . .
H9A H 0.5247 0.1964 0.7599 0.069 Uiso 1 1 calc R . . .
H9B H 0.4564 0.1264 0.7364 0.069 Uiso 1 1 calc R . . .
C10 C 0.3938(6) 0.2311(5) 0.7141(3) 0.060(2) Uani 1 1 d . . . .
H10A H 0.3969 0.2255 0.7408 0.073 Uiso 1 1 calc R . . .
H10B H 0.4109 0.2842 0.7161 0.073 Uiso 1 1 calc R . . .
C11 C 0.2981(5) 0.2169(5) 0.6601(3) 0.060(2) Uani 1 1 d . . . .
H11A H 0.2569 0.2526 0.6541 0.072 Uiso 1 1 calc R . . .
H11B H 0.2805 0.1645 0.6590 0.072 Uiso 1 1 calc R . . .
C12 C 0.2827(5) 0.2259(5) 0.6155(3) 0.0569(19) Uani 1 1 d . . . .
H12A H 0.2260 0.1986 0.5837 0.068 Uiso 1 1 calc R . . .
H12B H 0.2740 0.2806 0.6062 0.068 Uiso 1 1 calc R . . .
C14 C 0.5634(5) 0.2699(4) 0.6379(3) 0.0435(16) Uani 1 1 d . . . .
C15 C 0.6333(6) 0.3320(5) 0.6615(3) 0.063(2) Uani 1 1 d D . . .
H15A H 0.6961 0.3113 0.6918 0.076 Uiso 0.5 1 calc R P D 1
H15B H 0.6260 0.3742 0.6749 0.076 Uiso 0.5 1 calc R P D 1
H15C H 0.6882 0.3092 0.6750 0.076 Uiso 0.5 1 calc R P E 2
H15D H 0.6525 0.3562 0.6918 0.076 Uiso 0.5 1 calc R P E 2
C18 C 0.4615(5) 0.3099(5) 0.5416(3) 0.060(2) Uani 1 1 d D . . .
H18C H 0.4102 0.3434 0.5258 0.072 Uiso 0.5 1 calc R P F 2
H18D H 0.4405 0.2788 0.5126 0.072 Uiso 0.5 1 calc R P F 2
H18A H 0.3958 0.3236 0.5140 0.072 Uiso 0.5 1 calc R P G 1
H18B H 0.4712 0.2827 0.5240 0.072 Uiso 0.5 1 calc R P G 1
C19 C 0.4861(4) 0.2581(4) 0.5818(3) 0.0403(15) Uani 1 1 d . . . .
C20 C 0.1200(4) 0.3024(4) 0.4535(3) 0.0413(15) Uani 1 1 d . . . .
C21 C 0.1089(5) 0.3812(4) 0.4407(3) 0.0505(17) Uani 1 1 d . . . .
H21 H 0.0840 0.4189 0.4445 0.061 Uiso 1 1 calc R . . .
C22 C 0.1395(5) 0.3930(4) 0.4224(3) 0.0543(18) Uani 1 1 d . . . .
H22 H 0.1390 0.4402 0.4102 0.065 Uiso 1 1 calc R . . .
C23 C 0.1734(5) 0.3217(4) 0.4246(3) 0.0476(16) Uani 1 1 d . . . .
C24 C 0.2058(5) 0.3093(4) 0.4062(3) 0.0529(18) Uani 1 1 d . . . .
C25 C 0.2072(4) 0.3756(3) 0.3818(3) 0.063(2) Uani 1 1 d . . . .
C26 C 0.1399(4) 0.3789(3) 0.3267(2) 0.0969(16) Uani 1 1 d G . . .
H26 H 0.0959 0.3392 0.3053 0.116 Uiso 1 1 calc R . . .
C27 C 0.1371(4) 0.4403(4) 0.3029(2) 0.0969(16) Uani 1 1 d G . . .
H27 H 0.0911 0.4426 0.2653 0.116 Uiso 1 1 calc R . . .
C28 C 0.2015(5) 0.4984(3) 0.3342(3) 0.0969(16) Uani 1 1 d G . . .
H28 H 0.1995 0.5404 0.3180 0.116 Uiso 1 1 calc R . . .
C29 C 0.2687(5) 0.4951(3) 0.3893(3) 0.0969(16) Uani 1 1 d G . . .
H29 H 0.3127 0.5348 0.4107 0.116 Uiso 1 1 calc R . . .
C30 C 0.2716(4) 0.4337(4) 0.4131(2) 0.0969(16) Uani 1 1 d G . . .
H30 H 0.3175 0.4314 0.4507 0.116 Uiso 1 1 calc R . . .
C31 C 0.2332(5) 0.2397(4) 0.4048(3) 0.0480(17) Uani 1 1 d . . . .
C32 C 0.2729(5) 0.2292(5) 0.3890(3) 0.0545(19) Uani 1 1 d . . . .
H32 H 0.2843 0.2680 0.3776 0.065 Uiso 1 1 calc R . . .
C33 C 0.2906(5) 0.1553(4) 0.3931(3) 0.0534(18) Uani 1 1 d . . . .
H33 H 0.3182 0.1319 0.3859 0.064 Uiso 1 1 calc R . . .
C34 C 0.2604(5) 0.1171(4) 0.4106(3) 0.0469(16) Uani 1 1 d . . . .
C35 C 0.2562(5) 0.0395(4) 0.4130(3) 0.0464(16) Uani 1 1 d . . . .
C36 C 0.2970(3) -0.0115(3) 0.4042(2) 0.0518(18) Uani 1 1 d . . . .
C37 C 0.3856(3) -0.0392(4) 0.44775(16) 0.075(3) Uani 1 1 d G . . .
H37 H 0.4204 -0.0250 0.4828 0.090 Uiso 1 1 calc R . . .
C38 C 0.4232(3) -0.0877(4) 0.4400(2) 0.089(3) Uani 1 1 d G . . .
H38 H 0.4837 -0.1066 0.4698 0.107 Uiso 1 1 calc R . . .
C39 C 0.3722(4) -0.1085(3) 0.3888(3) 0.074(3) Uani 1 1 d G . . .
H39 H 0.3979 -0.1416 0.3835 0.089 Uiso 1 1 calc R . . .
C40 C 0.2837(4) -0.0808(3) 0.34524(19) 0.070(2) Uani 1 1 d G . . .
H40 H 0.2489 -0.0950 0.3102 0.084 Uiso 1 1 calc R . . .
C41 C 0.2461(3) -0.0323(3) 0.35295(17) 0.063(2) Uani 1 1 d G . . .
H41 H 0.1855 -0.0133 0.3232 0.075 Uiso 1 1 calc R . . .
C42 C 0.2112(5) 0.0036(4) 0.4200(3) 0.0452(16) Uani 1 1 d . . . .
C43 C 0.1893(5) -0.0758(4) 0.4117(3) 0.0535(18) Uani 1 1 d . . . .
H43 H 0.2057 -0.1133 0.4025 0.064 Uiso 1 1 calc R . . .
C44 C 0.1415(5) -0.0877(4) 0.4193(3) 0.0535(18) Uani 1 1 d . . . .
H44 H 0.1165 -0.1349 0.4156 0.064 Uiso 1 1 calc R . . .
C45 C 0.1351(5) -0.0159(4) 0.4341(3) 0.0434(15) Uani 1 1 d . . . .
C46 C 0.0928(5) -0.0059(4) 0.4467(3) 0.0429(15) Uani 1 1 d . . . .
C47 C 0.0527(3) -0.0758(2) 0.4459(2) 0.0483(17) Uani 1 1 d . . . .
C52 C -0.0419(3) -0.0844(3) 0.40545(19) 0.063(2) Uani 1 1 d G . . .
H52 H -0.0808 -0.0458 0.3793 0.076 Uiso 1 1 calc R . . .
C51 C -0.0796(3) -0.1496(3) 0.4033(2) 0.074(3) Uani 1 1 d G . . .
H51 H -0.1443 -0.1555 0.3756 0.089 Uiso 1 1 calc R . . .
C50 C -0.0227(4) -0.2062(2) 0.4416(2) 0.070(2) Uani 1 1 d G . . .
H50 H -0.0485 -0.2507 0.4401 0.084 Uiso 1 1 calc R . . .
C49 C 0.0719(4) -0.1976(2) 0.4821(2) 0.068(2) Uani 1 1 d G . . .
H49 H 0.1108 -0.2363 0.5082 0.081 Uiso 1 1 calc R . . .
C48 C 0.1096(3) -0.1324(3) 0.48425(19) 0.058(2) Uani 1 1 d G . . .
H48 H 0.1743 -0.1265 0.5119 0.070 Uiso 1 1 calc R . . .
C53 C 0.0810(4) 0.0638(4) 0.4580(3) 0.0399(14) Uani 1 1 d . . . .
C54 C 0.0336(5) 0.0742(4) 0.4685(3) 0.0440(16) Uani 1 1 d . . . .
H54 H 0.0075 0.0351 0.4706 0.053 Uiso 1 1 calc R . . .
C55 C 0.0323(5) 0.1494(4) 0.4751(3) 0.0432(15) Uani 1 1 d . . . .
H55 H 0.0058 0.1729 0.4828 0.052 Uiso 1 1 calc R . . .
C56 C 0.0789(4) 0.1870(4) 0.4681(3) 0.0407(15) Uani 1 1 d . . . .
C57 C 0.0856(4) 0.2667(4) 0.4672(3) 0.0416(15) Uani 1 1 d . . . .
C58 C 0.0500(3) 0.3168(2) 0.47974(18) 0.0432(15) Uani 1 1 d . . . .
C59 C -0.0425(3) 0.3174(2) 0.44709(15) 0.0475(16) Uani 1 1 d G . . .
H59 H -0.0846 0.2870 0.4158 0.057 Uiso 1 1 calc R . . .
C60 C -0.0735(3) 0.3625(3) 0.4602(2) 0.058(2) Uani 1 1 d G . . .
H60 H -0.1368 0.3630 0.4379 0.070 Uiso 1 1 calc R . . .
C61 C -0.0120(4) 0.4070(3) 0.5060(2) 0.062(2) Uani 1 1 d G . . .
H61 H -0.0332 0.4378 0.5150 0.074 Uiso 1 1 calc R . . .
C62 C 0.0806(3) 0.4064(3) 0.53867(17) 0.066(2) Uani 1 1 d G . . .
H62 H 0.1226 0.4367 0.5700 0.080 Uiso 1 1 calc R . . .
C63 C 0.1116(2) 0.3612(3) 0.52553(17) 0.057(2) Uani 1 1 d G . . .
H63 H 0.1748 0.3608 0.5478 0.068 Uiso 1 1 calc R . . .
C64 C 0.6881(5) 0.1126(4) 0.8464(3) 0.0406(14) Uani 1 1 d . . . .
C65 C 0.6702(5) 0.1525(4) 0.8702(3) 0.0437(16) Uani 1 1 d . . . .
H65 H 0.6505 0.1305 0.8824 0.052 Uiso 1 1 calc R . . .
C66 C 0.6867(5) 0.2267(4) 0.8717(3) 0.0427(15) Uani 1 1 d . . . .
H66 H 0.6819 0.2667 0.8859 0.051 Uiso 1 1 calc R . . .
C67 C 0.7126(4) 0.2348(4) 0.8482(3) 0.0388(14) Uani 1 1 d . . . .
C68 C 0.7327(4) 0.3043(4) 0.8409(3) 0.0403(14) Uani 1 1 d . . . .
C69 C 0.7147(3) 0.3757(2) 0.85307(18) 0.0409(15) Uani 1 1 d . . . .
C70 C 0.6273(3) 0.3902(3) 0.82690(18) 0.0563(19) Uani 1 1 d G . . .
H70 H 0.5786 0.3558 0.8005 0.068 Uiso 1 1 calc R . . .
C71 C 0.6112(3) 0.4550(3) 0.8394(2) 0.065(2) Uani 1 1 d G . . .
H71 H 0.5515 0.4649 0.8215 0.078 Uiso 1 1 calc R . . .
C72 C 0.6824(4) 0.5052(2) 0.8780(2) 0.069(2) Uani 1 1 d G . . .
H72 H 0.6714 0.5495 0.8866 0.083 Uiso 1 1 calc R . . .
C73 C 0.7698(3) 0.4907(3) 0.9042(2) 0.068(2) Uani 1 1 d G . . .
H73 H 0.8185 0.5251 0.9306 0.082 Uiso 1 1 calc R . . .
C74 C 0.7859(2) 0.4260(3) 0.89171(19) 0.0559(19) Uani 1 1 d G . . .
H74 H 0.8456 0.4161 0.9096 0.067 Uiso 1 1 calc R . . .
C75 C 0.7700(5) 0.3113(4) 0.8246(3) 0.0417(15) Uani 1 1 d . . . .
C76 C 0.7898(5) 0.3818(4) 0.8167(3) 0.0513(18) Uani 1 1 d . . . .
H76 H 0.7776 0.4314 0.8199 0.062 Uiso 1 1 calc R . . .
C77 C 0.8286(5) 0.3648(4) 0.8039(3) 0.0462(16) Uani 1 1 d . . . .
H77 H 0.8495 0.4006 0.7967 0.055 Uiso 1 1 calc R . . .
C78 C 0.8336(4) 0.2843(4) 0.8029(3) 0.0394(14) Uani 1 1 d . . . .
C79 C 0.8716(4) 0.2431(4) 0.7925(2) 0.0405(15) Uani 1 1 d . . . .
C80 C 0.9110(3) 0.2868(3) 0.78030(19) 0.0462(16) Uani 1 1 d . . . .
C85 C 0.8770(3) 0.2726(3) 0.73252(18) 0.061(2) Uani 1 1 d G . . .
H85 H 0.8297 0.2360 0.7083 0.074 Uiso 1 1 calc R . . .
C84 C 0.9122(4) 0.3119(3) 0.72013(19) 0.074(3) Uani 1 1 d G . . .
H84 H 0.8889 0.3022 0.6875 0.089 Uiso 1 1 calc R . . .
C83 C 0.9814(4) 0.3653(3) 0.7555(2) 0.078(3) Uani 1 1 d G . . .
H83 H 1.0054 0.3922 0.7471 0.094 Uiso 1 1 calc R . . .
C82 C 1.0154(3) 0.3796(3) 0.8033(2) 0.069(2) Uani 1 1 d G . . .
H82 H 1.0627 0.4161 0.8275 0.082 Uiso 1 1 calc R . . .
C81 C 0.9802(3) 0.3403(3) 0.81569(17) 0.058(2) Uani 1 1 d G . . .
H81 H 1.0035 0.3500 0.8483 0.070 Uiso 1 1 calc R . . .
C86 C 0.8774(5) 0.1643(4) 0.7934(3) 0.0426(15) Uani 1 1 d . . . .
C87 C 0.9337(5) 0.1224(5) 0.7948(3) 0.0527(18) Uani 1 1 d . . . .
H87 H 0.9708 0.1436 0.7937 0.063 Uiso 1 1 calc R . . .
C88 C 0.9246(5) 0.0475(4) 0.7980(3) 0.0497(17) Uani 1 1 d . . . .
H88 H 0.9547 0.0065 0.8002 0.060 Uiso 1 1 calc R . . .
C89 C 0.8611(4) 0.0413(4) 0.7976(3) 0.0424(15) Uani 1 1 d . . . .
C90 C 0.8343(5) -0.0273(4) 0.8007(3) 0.0462(16) Uani 1 1 d . . . .
C91 C 0.8701(4) -0.1007(2) 0.8005(2) 0.0537(18) Uani 1 1 d . . . .
C96 C 0.9277(4) -0.1478(3) 0.84502(19) 0.079(3) Uani 1 1 d G . . .
H96 H 0.9441 -0.1343 0.8751 0.095 Uiso 1 1 calc R . . .
C95 C 0.9614(5) -0.2146(3) 0.8455(2) 0.094(4) Uani 1 1 d G . . .
H95 H 1.0008 -0.2468 0.8759 0.113 Uiso 1 1 calc R . . .
C94 C 0.9374(5) -0.2343(3) 0.8015(3) 0.082(3) Uani 1 1 d G . . .
H94 H 0.9604 -0.2799 0.8018 0.098 Uiso 1 1 calc R . . .
C93 C 0.8797(4) -0.1871(3) 0.7570(2) 0.067(2) Uani 1 1 d G . . .
H93 H 0.8633 -0.2006 0.7270 0.081 Uiso 1 1 calc R . . .
C92 C 0.8460(4) -0.1203(3) 0.75654(18) 0.0549(18) Uani 1 1 d G . . .
H92 H 0.8066 -0.0881 0.7261 0.066 Uiso 1 1 calc R . . .
C97 C 0.7816(5) -0.0336(4) 0.8065(3) 0.0450(16) Uani 1 1 d . . . .
C98 C 0.7552(6) -0.1033(4) 0.8106(3) 0.058(2) Uani 1 1 d . . . .
H98 H 0.7662 -0.1530 0.8067 0.069 Uiso 1 1 calc R . . .
C99 C 0.7117(6) -0.0864(4) 0.8209(3) 0.0559(19) Uani 1 1 d . . . .
H99 H 0.6869 -0.1217 0.8259 0.067 Uiso 1 1 calc R . . .
C100 C 0.7102(5) -0.0054(4) 0.8228(3) 0.0448(16) Uani 1 1 d . . . .
C101 C 0.6799(5) 0.0343(4) 0.8384(3) 0.0417(15) Uani 1 1 d . . . .
C102 C 0.6421(3) -0.0125(3) 0.85095(18) 0.0469(16) Uani 1 1 d . . . .
C107 C 0.5562(3) -0.0459(3) 0.80942(16) 0.062(2) Uani 1 1 d G . . .
H107 H 0.5195 -0.0352 0.7736 0.075 Uiso 1 1 calc R . . .
C106 C 0.5239(3) -0.0950(3) 0.8203(2) 0.075(3) Uani 1 1 d G . . .
H106 H 0.4651 -0.1178 0.7919 0.090 Uiso 1 1 calc R . . .
C105 C 0.5775(4) -0.1106(3) 0.8727(3) 0.073(3) Uani 1 1 d G . . .
H105 H 0.5554 -0.1442 0.8802 0.087 Uiso 1 1 calc R . . .
C104 C 0.6634(4) -0.0772(3) 0.91427(19) 0.069(2) Uani 1 1 d G . . .
H104 H 0.7001 -0.0880 0.9501 0.082 Uiso 1 1 calc R . . .
C103 C 0.6957(3) -0.0282(3) 0.90338(16) 0.0558(19) Uani 1 1 d G . . .
H103 H 0.7545 -0.0054 0.9318 0.067 Uiso 1 1 calc R . . .
C5A C 0.4606(14) -0.1397(11) 0.5891(8) 0.065(3) Uiso 0.5 1 d . P C 2
H5AA H 0.4543 -0.1685 0.6080 0.078 Uiso 0.5 1 calc R P C 2
H5AB H 0.4386 -0.1734 0.5607 0.078 Uiso 0.5 1 calc R P C 2
C16A C 0.6192(9) 0.3617(9) 0.6191(5) 0.055(2) Uiso 0.5 1 d D P H 1
H16A H 0.6392 0.3223 0.6114 0.066 Uiso 0.5 1 calc R P H 1
H16B H 0.6578 0.4074 0.6327 0.066 Uiso 0.5 1 calc R P H 1
C16B C 0.5924(11) 0.3926(8) 0.6195(5) 0.055(2) Uiso 0.5 1 d D P H 2
H16C H 0.5490 0.4245 0.6134 0.066 Uiso 0.5 1 calc R P H 2
H16D H 0.6423 0.4262 0.6334 0.066 Uiso 0.5 1 calc R P H 2
C17B C 0.5425(10) 0.3589(9) 0.5664(6) 0.055(2) Uiso 0.5 1 d D P H 2
H17A H 0.5203 0.4007 0.5417 0.066 Uiso 0.5 1 calc R P H 2
H17B H 0.5858 0.3275 0.5721 0.066 Uiso 0.5 1 calc R P H 2
C17A C 0.5191(9) 0.3821(8) 0.5676(5) 0.055(2) Uiso 0.5 1 d D P H 1
H17C H 0.4964 0.4171 0.5755 0.066 Uiso 0.5 1 calc R P H 1
H17D H 0.5141 0.4084 0.5430 0.066 Uiso 0.5 1 calc R P H 1
C13 C 0.6679(16) -0.3811(14) 0.7085(8) 0.094(4) Uani 0.3333 1 d D P . .
C16 C 0.696(2) -0.3028(15) 0.7319(14) 0.094(4) Uani 0.3333 1 d D P . .
H16E H 0.7470 -0.3065 0.7708 0.141 Uiso 0.3333 1 calc GR P . .
H16F H 0.6443 -0.2769 0.7197 0.141 Uiso 0.3333 1 calc GR P . .
H16G H 0.7162 -0.2738 0.7206 0.141 Uiso 0.3333 1 calc GR P . .
C17 C 0.754(2) -0.4250(18) 0.7409(13) 0.094(4) Uani 0.3333 1 d D P . .
H17E H 0.7940 -0.3965 0.7428 0.141 Uiso 0.3333 1 calc GR P . .
H17F H 0.7394 -0.4747 0.7243 0.141 Uiso 0.3333 1 calc GR P . .
H17G H 0.7861 -0.4325 0.7769 0.141 Uiso 0.3333 1 calc GR P . .
C1B C 0.617(2) -0.4203(19) 0.7146(14) 0.094(4) Uani 0.3333 1 d D P . .
H1BA H 0.6529 -0.4163 0.7516 0.141 Uiso 0.3333 1 calc GR P . .
H1BB H 0.6085 -0.4741 0.7048 0.141 Uiso 0.3333 1 calc GR P . .
H1BC H 0.5574 -0.3959 0.6912 0.141 Uiso 0.3333 1 calc GR P . .
C1E C 0.6071(18) -0.3591(15) 0.6534(8) 0.094(4) Uani 0.3333 1 d D P . .
H1EA H 0.5703 -0.3157 0.6458 0.113 Uiso 0.3333 1 calc R P . .
H1EB H 0.6472 -0.3382 0.6531 0.113 Uiso 0.3333 1 calc R P . .
C1G C 0.4505(17) -0.4178(19) 0.5825(12) 0.094(4) Uani 0.3333 1 d D P . .
H1GA H 0.4506 -0.3966 0.6058 0.141 Uiso 0.3333 1 calc GR P . .
H1GB H 0.4347 -0.4721 0.5765 0.141 Uiso 0.3333 1 calc GR P . .
H1GC H 0.4053 -0.3907 0.5484 0.141 Uiso 0.3333 1 calc GR P . .
C1H C 0.5439(17) -0.4086(16) 0.6084(9) 0.094(4) Uani 0.3333 1 d D P . .
H1H H 0.5726 -0.4598 0.6177 0.113 Uiso 0.3333 1 calc R P . .
C1I C 0.509(2) -0.3771(18) 0.5582(9) 0.094(4) Uani 0.3333 1 d D P . .
H1IA H 0.4934 -0.3231 0.5537 0.141 Uiso 0.3333 1 calc GR P . .
H1IB H 0.4548 -0.4057 0.5268 0.141 Uiso 0.3333 1 calc GR P . .
H1IC H 0.5575 -0.3826 0.5623 0.141 Uiso 0.3333 1 calc GR P . .

loop_
_atom_site_aniso_label
_atom_site_aniso_U_11
_atom_site_aniso_U_22
_atom_site_aniso_U_33
_atom_site_aniso_U_23
_atom_site_aniso_U_13
_atom_site_aniso_U_12
Hf1 0.03927(18) 0.03884(18) 0.04205(19) -0.00242(13) 0.03277(17) -0.00360(13)
Hf2 0.04017(18) 0.03222(17) 0.04073(19) -0.00050(12) 0.03260(17) -0.00059(12)
Fe1 0.0302(5) 0.0299(5) 0.0318(5) -0.0021(3) 0.0251(4) -0.0029(3)
O1 0.048(3) 0.041(3) 0.051(3) 0.006(2) 0.035(3) 0.000(2)
O2 0.042(3) 0.048(3) 0.047(3) -0.005(2) 0.034(2) -0.001(2)
O3 0.046(3) 0.055(3) 0.046(3) -0.002(2) 0.035(3) 0.001(2)
O4 0.042(3) 0.048(3) 0.048(3) 0.006(2) 0.034(2) 0.001(2)
O5 0.044(3) 0.055(3) 0.043(3) -0.001(2) 0.032(2) -0.005(2)
O6 0.051(3) 0.036(2) 0.047(3) 0.0024(19) 0.037(3) -0.001(2)
N1 0.039(3) 0.039(3) 0.041(3) -0.002(2) 0.025(3) 0.000(2)
N2 0.044(3) 0.044(3) 0.042(3) -0.004(2) 0.031(3) -0.002(2)
N3 0.040(3) 0.045(3) 0.038(3) 0.004(2) 0.029(3) 0.008(2)
N4 0.046(3) 0.044(3) 0.042(3) 0.001(2) 0.034(3) -0.001(2)
N5 0.041(3) 0.055(4) 0.045(3) -0.001(3) 0.033(3) -0.006(3)
N6 0.039(3) 0.041(3) 0.039(3) 0.004(2) 0.027(3) -0.003(2)
N7 0.045(3) 0.030(3) 0.052(3) 0.006(2) 0.037(3) -0.001(2)
N8 0.041(3) 0.050(3) 0.042(3) -0.001(2) 0.033(3) -0.005(2)
N9 0.046(3) 0.035(3) 0.043(3) -0.012(2) 0.035(3) -0.007(2)
N10 0.043(3) 0.039(3) 0.051(3) -0.004(2) 0.038(3) -0.003(2)
N11 0.047(3) 0.029(3) 0.045(3) -0.004(2) 0.037(3) -0.005(2)
N12 0.051(3) 0.027(3) 0.048(3) -0.006(2) 0.041(3) -0.006(2)
N13 0.042(3) 0.038(3) 0.039(3) 0.001(2) 0.031(3) 0.001(2)
N14 0.053(3) 0.023(2) 0.047(3) 0.009(2) 0.041(3) 0.008(2)
C1 0.046(4) 0.040(4) 0.052(4) -0.007(3) 0.035(4) -0.004(3)
C2 0.049(4) 0.033(3) 0.048(4) -0.003(3) 0.034(4) -0.001(3)
C3 0.061(5) 0.044(4) 0.068(5) -0.001(4) 0.041(5) 0.009(4)
C4 0.080(7) 0.047(5) 0.101(8) -0.011(5) 0.060(6) 0.009(5)
C6 0.062(5) 0.045(5) 0.074(6) -0.019(4) 0.041(5) -0.003(4)
C7 0.048(4) 0.036(3) 0.055(4) 0.008(3) 0.043(4) 0.009(3)
C8 0.043(4) 0.054(4) 0.046(4) -0.006(3) 0.036(4) -0.006(3)
C9 0.058(5) 0.073(5) 0.057(5) 0.004(4) 0.049(4) 0.005(4)
C10 0.075(5) 0.062(5) 0.065(5) 0.012(4) 0.059(5) 0.018(4)
C11 0.063(5) 0.063(5) 0.080(6) -0.021(4) 0.062(5) -0.011(4)
C12 0.049(4) 0.071(5) 0.054(5) 0.010(4) 0.041(4) 0.016(4)
C14 0.042(4) 0.040(4) 0.040(4) 0.004(3) 0.029(3) -0.007(3)
C15 0.053(5) 0.062(5) 0.050(5) 0.001(4) 0.033(4) -0.021(4)
C18 0.060(5) 0.071(5) 0.052(5) 0.005(4) 0.043(4) -0.017(4)
C19 0.043(4) 0.039(4) 0.047(4) -0.003(3) 0.036(3) -0.009(3)
C20 0.042(4) 0.035(3) 0.045(4) -0.001(3) 0.033(3) 0.001(3)
C21 0.057(4) 0.040(4) 0.063(5) 0.001(3) 0.048(4) 0.002(3)
C22 0.057(4) 0.048(4) 0.054(5) 0.008(3) 0.041(4) 0.001(3)
C23 0.040(4) 0.048(4) 0.046(4) 0.008(3) 0.030(3) 0.004(3)
C24 0.048(4) 0.057(5) 0.056(5) 0.007(3) 0.040(4) 0.001(3)
C25 0.065(5) 0.058(5) 0.082(6) 0.025(4) 0.061(5) 0.015(4)
C26 0.107(4) 0.089(3) 0.119(4) 0.035(3) 0.093(4) 0.011(3)
C27 0.107(4) 0.089(3) 0.119(4) 0.035(3) 0.093(4) 0.011(3)
C28 0.107(4) 0.089(3) 0.119(4) 0.035(3) 0.093(4) 0.011(3)
C29 0.107(4) 0.089(3) 0.119(4) 0.035(3) 0.093(4) 0.011(3)
C30 0.107(4) 0.089(3) 0.119(4) 0.035(3) 0.093(4) 0.011(3)
C31 0.043(4) 0.055(4) 0.046(4) 0.003(3) 0.034(4) -0.001(3)
C32 0.055(4) 0.065(5) 0.054(5) 0.008(4) 0.045(4) -0.005(4)
C33 0.053(4) 0.063(5) 0.060(5) -0.001(4) 0.048(4) -0.003(4)
C34 0.043(4) 0.064(5) 0.040(4) -0.004(3) 0.033(3) -0.005(3)
C35 0.049(4) 0.053(4) 0.046(4) -0.007(3) 0.039(4) -0.002(3)
C36 0.061(5) 0.053(4) 0.061(5) -0.009(3) 0.052(4) -0.005(3)
C37 0.066(6) 0.097(7) 0.066(6) -0.005(5) 0.052(5) 0.008(5)
C38 0.074(6) 0.107(8) 0.091(8) 0.007(6) 0.064(6) 0.023(6)
C39 0.090(7) 0.078(6) 0.094(7) -0.005(5) 0.081(6) 0.001(5)
C40 0.087(6) 0.071(6) 0.077(6) -0.011(5) 0.070(6) -0.002(5)
C41 0.068(5) 0.076(6) 0.061(5) -0.006(4) 0.054(5) 0.001(4)
C42 0.046(4) 0.046(4) 0.053(4) -0.009(3) 0.040(4) -0.003(3)
C43 0.065(5) 0.048(4) 0.064(5) -0.013(3) 0.054(4) -0.009(3)
C44 0.061(5) 0.049(4) 0.068(5) -0.013(4) 0.054(4) -0.011(3)
C45 0.047(4) 0.036(3) 0.052(4) -0.012(3) 0.039(4) -0.011(3)
C46 0.042(4) 0.041(4) 0.046(4) -0.006(3) 0.034(3) -0.005(3)
C47 0.061(4) 0.041(4) 0.070(5) -0.013(3) 0.057(4) -0.011(3)
C52 0.060(5) 0.058(5) 0.074(6) -0.008(4) 0.052(5) -0.013(4)
C51 0.068(6) 0.058(5) 0.097(7) -0.016(5) 0.064(6) -0.025(4)
C50 0.099(7) 0.051(5) 0.098(7) -0.023(5) 0.086(6) -0.029(5)
C49 0.085(6) 0.048(5) 0.086(6) -0.006(4) 0.069(6) -0.009(4)
C48 0.059(5) 0.045(4) 0.074(5) -0.007(4) 0.052(5) -0.010(3)
C53 0.038(3) 0.038(3) 0.045(4) -0.001(3) 0.032(3) -0.001(3)
C54 0.044(4) 0.043(4) 0.056(4) -0.003(3) 0.041(4) -0.006(3)
C55 0.042(4) 0.048(4) 0.051(4) -0.002(3) 0.039(4) -0.002(3)
C56 0.039(3) 0.041(4) 0.042(4) -0.004(3) 0.031(3) -0.004(3)
C57 0.036(3) 0.045(4) 0.039(4) -0.003(3) 0.027(3) 0.000(3)
C58 0.042(4) 0.038(4) 0.043(4) 0.004(3) 0.031(3) 0.003(3)
C59 0.052(4) 0.045(4) 0.049(4) 0.002(3) 0.039(4) 0.003(3)
C60 0.055(5) 0.049(4) 0.065(5) 0.007(4) 0.045(4) 0.010(3)
C61 0.088(6) 0.042(4) 0.084(6) 0.000(4) 0.074(6) 0.007(4)
C62 0.080(6) 0.046(4) 0.058(5) -0.008(4) 0.048(5) -0.002(4)
C63 0.046(4) 0.046(4) 0.046(4) -0.002(3) 0.027(4) 0.003(3)
C64 0.044(4) 0.040(4) 0.040(4) -0.002(3) 0.033(3) -0.003(3)
C65 0.052(4) 0.042(4) 0.050(4) 0.005(3) 0.043(4) 0.003(3)
C66 0.052(4) 0.039(4) 0.049(4) -0.002(3) 0.042(4) 0.001(3)
C67 0.043(4) 0.038(3) 0.040(4) -0.004(3) 0.033(3) -0.003(3)
C68 0.041(3) 0.039(3) 0.039(4) -0.003(3) 0.030(3) -0.001(3)
C69 0.048(4) 0.035(3) 0.049(4) 0.001(3) 0.039(4) 0.004(3)
C70 0.062(5) 0.048(4) 0.062(5) 0.001(4) 0.048(4) 0.004(4)
C71 0.074(6) 0.059(5) 0.085(6) 0.012(4) 0.067(5) 0.018(4)
C72 0.107(7) 0.045(5) 0.085(6) 0.001(4) 0.082(6) 0.013(5)
C73 0.072(6) 0.055(5) 0.064(5) -0.014(4) 0.048(5) 0.000(4)
C74 0.053(4) 0.052(4) 0.048(4) -0.009(3) 0.035(4) -0.002(3)
C75 0.044(4) 0.033(3) 0.045(4) -0.008(3) 0.034(3) -0.009(3)
C76 0.062(5) 0.037(4) 0.061(5) -0.003(3) 0.048(4) -0.005(3)
C77 0.056(4) 0.042(4) 0.053(4) -0.004(3) 0.045(4) -0.009(3)
C78 0.041(3) 0.038(3) 0.044(4) -0.004(3) 0.034(3) -0.011(3)
C79 0.031(3) 0.057(4) 0.031(3) -0.001(3) 0.023(3) -0.003(3)
C80 0.044(4) 0.051(4) 0.054(4) 0.003(3) 0.041(4) -0.001(3)
C85 0.071(5) 0.062(5) 0.068(5) 0.001(4) 0.058(5) -0.002(4)
C84 0.097(7) 0.083(6) 0.083(6) 0.010(5) 0.079(6) 0.005(5)
C83 0.075(6) 0.088(7) 0.103(8) 0.033(6) 0.076(6) 0.017(5)
C82 0.051(5) 0.086(6) 0.063(5) 0.014(5) 0.042(5) -0.005(4)
C81 0.048(4) 0.061(5) 0.075(5) 0.002(4) 0.050(4) -0.007(4)
C86 0.041(4) 0.045(4) 0.042(4) -0.001(3) 0.032(3) -0.003(3)
C87 0.042(4) 0.072(5) 0.057(5) 0.000(4) 0.041(4) 0.002(3)
C88 0.048(4) 0.051(4) 0.058(4) 0.001(3) 0.042(4) 0.006(3)
C89 0.040(4) 0.049(4) 0.040(4) 0.003(3) 0.031(3) 0.007(3)
C90 0.049(4) 0.049(4) 0.042(4) 0.004(3) 0.035(4) 0.006(3)
C91 0.065(5) 0.045(4) 0.064(5) 0.009(3) 0.053(4) 0.014(3)
C96 0.107(8) 0.072(6) 0.083(7) 0.028(5) 0.079(7) 0.043(5)
C95 0.133(9) 0.081(7) 0.107(8) 0.041(6) 0.102(8) 0.056(7)
C94 0.113(8) 0.055(5) 0.109(8) 0.021(5) 0.094(7) 0.033(5)
C93 0.087(6) 0.060(5) 0.079(6) -0.002(4) 0.071(6) 0.007(4)
C92 0.062(5) 0.048(4) 0.063(5) 0.005(3) 0.049(4) 0.008(4)
C97 0.060(4) 0.028(3) 0.052(4) 0.006(3) 0.044(4) 0.007(3)
C98 0.086(6) 0.037(4) 0.070(5) 0.001(3) 0.065(5) 0.004(4)
C99 0.084(6) 0.037(4) 0.072(5) 0.004(3) 0.066(5) 0.001(4)
C100 0.062(4) 0.032(3) 0.053(4) 0.002(3) 0.047(4) -0.003(3)
C101 0.050(4) 0.040(4) 0.040(4) 0.001(3) 0.035(3) -0.004(3)
C102 0.060(4) 0.034(3) 0.063(5) 0.000(3) 0.051(4) -0.003(3)
C107 0.075(5) 0.062(5) 0.070(5) -0.011(4) 0.061(5) -0.019(4)
C106 0.087(6) 0.061(5) 0.105(8) -0.025(5) 0.081(6) -0.029(5)
C105 0.109(8) 0.051(5) 0.116(8) 0.001(5) 0.102(7) -0.004(5)
C104 0.088(6) 0.067(5) 0.087(6) 0.026(5) 0.077(6) 0.020(5)
C103 0.058(5) 0.056(5) 0.063(5) 0.017(4) 0.049(4) 0.010(4)
C13 0.127(10) 0.092(8) 0.124(10) -0.012(7) 0.113(10) -0.024(7)
C16 0.127(10) 0.092(8) 0.124(10) -0.012(7) 0.113(10) -0.024(7)
C17 0.127(10) 0.092(8) 0.124(10) -0.012(7) 0.113(10) -0.024(7)
C1B 0.127(10) 0.092(8) 0.124(10) -0.012(7) 0.113(10) -0.024(7)
C1E 0.127(10) 0.092(8) 0.124(10) -0.012(7) 0.113(10) -0.024(7)
C1G 0.127(10) 0.092(8) 0.124(10) -0.012(7) 0.113(10) -0.024(7)
C1H 0.127(10) 0.092(8) 0.124(10) -0.012(7) 0.113(10) -0.024(7)
C1I 0.127(10) 0.092(8) 0.124(10) -0.012(7) 0.113(10) -0.024(7)

loop_
_atom_type_symbol
_atom_type_description
_atom_type_scat_dispersion_real
_atom_type_scat_dispersion_imag
_atom_type_scat_source
C C 0.0181 0.0091 'International Tables Vol C Tables 4.2.6.8 and 6.1.1.4'
H H 0.0000 0.0000 'International Tables Vol C Tables 4.2.6.8 and 6.1.1.4'
Fe Fe -1.1336 3.1974 'International Tables Vol C Tables 4.2.6.8 and 6.1.1.4'
Hf Hf -6.1794 4.9776 'International Tables Vol C Tables 4.2.6.8 and 6.1.1.4'
N N 0.0311 0.0180 'International Tables Vol C Tables 4.2.6.8 and 6.1.1.4'
O O 0.0492 0.0322 'International Tables Vol C Tables 4.2.6.8 and 6.1.1.4'

loop_
_geom_angle_atom_site_label_1
_geom_angle_atom_site_label_2
_geom_angle_atom_site_label_3
_geom_angle
O1 Hf1 O3 81.09(19)
O1 Hf1 N7 156.2(2)
O1 Hf1 N8 124.9(2)
O1 Hf1 N9 72.59(19)
O1 Hf1 N10 91.6(2)
O3 Hf1 N7 76.9(2)
O3 Hf1 N8 136.1(2)
O3 Hf1 N9 147.35(19)
O3 Hf1 N10 84.18(19)
O5 Hf1 O1 83.66(19)
O5 Hf1 O3 80.64(19)
O5 Hf1 N7 101.31(19)
O5 Hf1 N8 69.64(19)
O5 Hf1 N9 114.42(19)
O5 Hf1 N10 164.6(2)
N7 Hf1 N8 78.1(2)
N7 Hf1 N10 77.48(19)
N9 Hf1 N7 124.1(2)
N9 Hf1 N8 76.1(2)
N9 Hf1 N10 77.70(19)
N10 Hf1 N8 124.3(2)
O2 Hf2 N11 151.70(18)
O2 Hf2 N12 130.65(18)
O2 Hf2 N13 73.49(18)
O2 Hf2 N14 86.31(19)
O4 Hf2 O2 80.93(18)
O4 Hf2 O6 84.71(18)
O4 Hf2 N11 74.01(19)
O4 Hf2 N12 133.74(19)
O4 Hf2 N13 148.3(2)
O4 Hf2 N14 82.36(19)
O6 Hf2 O2 82.36(18)
O6 Hf2 N11 107.74(18)
O6 Hf2 N12 70.46(19)
O6 Hf2 N13 109.62(19)
O6 Hf2 N14 164.00(19)
N11 Hf2 N12 77.30(18)
N13 Hf2 N11 124.19(19)
N13 Hf2 N12 77.93(19)
N14 Hf2 N11 77.65(18)
N14 Hf2 N12 125.5(2)
N14 Hf2 N13 77.64(19)
N1 Fe1 N2 79.1(2)
N1 Fe1 N3 87.3(2)
N1 Fe1 N4 106.9(3)
N1 Fe1 N5 90.2(3)
N1 Fe1 N6 159.5(3)
N3 Fe1 N2 156.1(2)
N3 Fe1 N4 80.1(2)
N4 Fe1 N2 85.0(2)
N5 Fe1 N2 111.3(3)
N5 Fe1 N3 88.2(2)
N5 Fe1 N4 158.6(2)
N6 Fe1 N2 88.5(2)
N6 Fe1 N3 109.5(2)
N6 Fe1 N4 88.0(2)
N6 Fe1 N5 79.1(2)
N1 O1 Hf1 124.0(4)
N2 O2 Hf2 121.8(4)
N3 O3 Hf1 123.0(4)
N4 O4 Hf2 122.2(4)
N5 O5 Hf1 125.7(4)
N6 O6 Hf2 124.3(4)
O1 N1 Fe1 125.6(4)
C1 N1 Fe1 118.2(5)
C1 N1 O1 116.0(5)
O2 N2 Fe1 125.9(4)
C2 N2 Fe1 116.5(5)
C2 N2 O2 117.1(6)
O3 N3 Fe1 125.4(4)
C7 N3 Fe1 117.6(4)
C7 N3 O3 116.9(5)
O4 N4 Fe1 126.5(4)
C8 N4 Fe1 115.5(5)
C8 N4 O4 117.2(6)
O5 N5 Fe1 125.0(4)
C19 N5 Fe1 117.8(5)
C19 N5 O5 116.3(5)
O6 N6 Fe1 126.3(4)
C14 N6 Fe1 117.7(5)
C14 N6 O6 115.8(5)
C20 N7 Hf1 124.3(4)
C23 N7 Hf1 126.5(4)
C23 N7 C20 106.2(5)
C31 N8 Hf1 126.1(5)
C31 N8 C34 106.2(6)
C34 N8 Hf1 120.7(5)
C42 N9 Hf1 123.5(4)
C42 N9 C45 105.0(5)
C45 N9 Hf1 126.3(4)
C53 N10 Hf1 126.2(4)
C53 N10 C56 105.1(5)
C56 N10 Hf1 124.1(4)
C64 N11 Hf2 124.8(4)
C67 N11 Hf2 126.0(4)
C67 N11 C64 105.6(5)
C75 N12 Hf2 121.7(4)
C75 N12 C78 105.9(5)
C78 N12 Hf2 120.9(4)
C86 N13 Hf2 124.1(4)
C89 N13 Hf2 127.6(4)
C89 N13 C86 105.6(5)
C97 N14 Hf2 125.1(4)
C100 N14 Hf2 123.4(4)
C100 N14 C97 105.4(5)
N1 C1 C2 112.6(6)
N1 C1 C6 125.1(7)
C2 C1 C6 122.1(6)
N2 C2 C1 112.9(6)
N2 C2 C3 125.1(7)
C1 C2 C3 121.7(6)
C2 C3 H3A 109.2
C2 C3 H3B 109.2
H3A C3 H3B 107.9
C4 C3 C2 112.0(7)
C4 C3 H3A 109.2
C4 C3 H3B 109.2
C3 C4 H4AA 110.2
C3 C4 H4AB 110.2
C3 C4 H4BC 107.5
C3 C4 H4BD 107.5
C3 C4 C5 107.6(11)
H4AA C4 H4AB 108.5
H4BC C4 H4BD 107.0
C5 C4 H4AA 110.2
C5 C4 H4AB 110.2
C5A C4 C3 119.4(12)
C5A C4 H4BC 107.5
C5A C4 H4BD 107.5
C4 C5 H5A 111.4
C4 C5 H5B 111.4
C4 C5 C6 101.8(12)
H5A C5 H5B 109.3
C6 C5 H5A 111.4
C6 C5 H5B 111.4
C1 C6 C5 108.2(10)
C1 C6 H6AA 110.0
C1 C6 H6AB 110.0
C1 C6 H6BC 108.8
C1 C6 H6BD 108.8
C5 C6 H6AA 110.0
C5 C6 H6AB 110.0
H6AA C6 H6AB 108.4
H6BC C6 H6BD 107.7
C5A C6 C1 113.7(10)
C5A C6 H6BC 108.8
C5A C6 H6BD 108.8
N3 C7 C8 112.5(6)
N3 C7 C12 126.2(6)
C8 C7 C12 121.2(6)
N4 C8 C7 113.2(6)
N4 C8 C9 122.9(7)
C7 C8 C9 123.8(6)
C8 C9 H9A 109.6
C8 C9 H9B 109.6
C8 C9 C10 110.3(7)
H9A C9 H9B 108.1
C10 C9 H9A 109.6
C10 C9 H9B 109.6
C9 C10 H10A 109.1
C9 C10 H10B 109.1
H10A C10 H10B 107.8
C11 C10 C9 112.7(7)
C11 C10 H10A 109.1
C11 C10 H10B 109.1
C10 C11 H11A 108.6
C10 C11 H11B 108.6
C10 C11 C12 114.8(7)
H11A C11 H11B 107.5
C12 C11 H11A 108.6
C12 C11 H11B 108.6
C7 C12 C11 112.1(6)
C7 C12 H12A 109.2
C7 C12 H12B 109.2
C11 C12 H12A 109.2
C11 C12 H12B 109.2
H12A C12 H12B 107.9
N6 C14 C15 125.4(6)
N6 C14 C19 113.1(6)
C19 C14 C15 121.4(6)
C14 C15 H15A 109.8
C14 C15 H15B 109.8
C14 C15 H15C 109.5
C14 C15 H15D 109.5
C14 C15 C16A 109.4(8)
C14 C15 C16B 110.6(8)
H15A C15 H15B 108.3
H15C C15 H15D 108.1
C16A C15 H15A 109.8
C16A C15 H15B 109.8
C16B C15 H15C 109.5
C16B C15 H15D 109.5
H18C C18 H18D 107.9
H18A C18 H18B 108.0
C19 C18 H18C 109.2
C19 C18 H18D 109.2
C19 C18 H18A 109.4
C19 C18 H18B 109.4
C19 C18 C17B 111.9(8)
C19 C18 C17A 111.3(8)
C17B C18 H18C 109.2
C17B C18 H18D 109.2
C17A C18 H18A 109.4
C17A C18 H18B 109.4
N5 C19 C14 111.5(6)
N5 C19 C18 124.9(6)
C14 C19 C18 123.6(6)
N7 C20 C21 108.8(6)
C57 C20 N7 125.9(6)
C57 C20 C21 124.9(6)
C20 C21 H21 125.9
C22 C21 C20 108.2(7)
C22 C21 H21 125.9
C21 C22 H22 126.1
C21 C22 C23 107.9(7)
C23 C22 H22 126.1
N7 C23 C22 109.0(6)
N7 C23 C24 125.4(7)
C24 C23 C22 125.4(7)
C23 C24 C25 118.7(7)
C23 C24 C31 126.1(7)
C31 C24 C25 115.1(6)
C26 C25 C24 118.5(5)
C26 C25 C30 120.0
C30 C25 C24 121.4(5)
C25 C26 H26 120.0
C27 C26 C25 120.0
C27 C26 H26 120.0
C26 C27 H27 120.0
C26 C27 C28 120.0
C28 C27 H27 120.0
C27 C28 H28 120.0
C27 C28 C29 120.0
C29 C28 H28 120.0
C28 C29 H29 120.0
C30 C29 C28 120.0
C30 C29 H29 120.0
C25 C30 H30 120.0
C29 C30 C25 120.0
C29 C30 H30 120.0
N8 C31 C24 125.2(7)
N8 C31 C32 109.9(6)
C24 C31 C32 124.9(7)
C31 C32 H32 126.2
C33 C32 C31 107.6(7)
C33 C32 H32 126.2
C32 C33 H33 126.2
C32 C33 C34 107.5(7)
C34 C33 H33 126.2
N8 C34 C33 108.8(7)
C35 C34 N8 125.8(6)
C35 C34 C33 125.0(7)
C34 C35 C36 119.2(6)
C34 C35 C42 124.1(6)
C42 C35 C36 116.6(6)
C37 C36 C35 119.6(4)
C37 C36 C41 120.0
C41 C36 C35 120.4(4)
C36 C37 H37 120.0
C36 C37 C38 120.0
C38 C37 H37 120.0
C37 C38 H38 120.0
C39 C38 C37 120.0
C39 C38 H38 120.0
C38 C39 H39 120.0
C38 C39 C40 120.0
C40 C39 H39 120.0
C39 C40 H40 120.0
C39 C40 C41 120.0
C41 C40 H40 120.0
C36 C41 H41 120.0
C40 C41 C36 120.0
C40 C41 H41 120.0
N9 C42 C35 124.6(6)
N9 C42 C43 110.2(6)
C35 C42 C43 125.1(6)
C42 C43 H43 126.3
C44 C43 C42 107.5(6)
C44 C43 H43 126.3
C43 C44 H44 126.3
C43 C44 C45 107.4(7)
C45 C44 H44 126.3
N9 C45 C44 109.9(6)
C46 C45 N9 125.8(6)
C46 C45 C44 124.3(6)
C45 C46 C47 117.2(6)
C45 C46 C53 125.2(6)
C53 C46 C47 117.5(6)
C52 C47 C46 119.4(4)
C52 C47 C48 120.0
C48 C47 C46 120.6(4)
C47 C52 H52 120.0
C51 C52 C47 120.0
C51 C52 H52 120.0
C52 C51 H51 120.0
C52 C51 C50 120.0
C50 C51 H51 120.0
C51 C50 H50 120.0
C51 C50 C49 120.0
C49 C50 H50 120.0
C50 C49 H49 120.0
C50 C49 C48 120.0
C48 C49 H49 120.0
C47 C48 H48 120.0
C49 C48 C47 120.0
C49 C48 H48 120.0
N10 C53 C46 125.1(6)
N10 C53 C54 109.9(6)
C46 C53 C54 125.0(6)
C53 C54 H54 126.0
C55 C54 C53 108.1(6)
C55 C54 H54 126.0
C54 C55 H55 126.6
C54 C55 C56 106.8(6)
C56 C55 H55 126.6
N10 C56 C55 109.9(6)
N10 C56 C57 125.3(6)
C57 C56 C55 124.7(6)
C20 C57 C56 124.0(6)
C20 C57 C58 117.4(6)
C56 C57 C58 118.5(6)
C59 C58 C57 121.0(4)
C59 C58 C63 120.0
C63 C58 C57 119.0(4)
C58 C59 H59 120.0
C58 C59 C60 120.0
C60 C59 H59 120.0
C59 C60 H60 120.0
C61 C60 C59 120.0
C61 C60 H60 120.0
C60 C61 H61 120.0
C60 C61 C62 120.0
C62 C61 H61 120.0
C61 C62 H62 120.0
C63 C62 C61 120.0
C63 C62 H62 120.0
C58 C63 H63 120.0
C62 C63 C58 120.0
C62 C63 H63 120.0
N11 C64 C65 109.4(6)
N11 C64 C101 126.1(6)
C101 C64 C65 124.4(6)
C64 C65 H65 126.5
C66 C65 C64 107.0(6)
C66 C65 H65 126.5
C65 C66 H66 126.1
C65 C66 C67 107.9(6)
C67 C66 H66 126.1
N11 C67 C66 110.2(6)
N11 C67 C68 124.8(6)
C68 C67 C66 125.0(6)
C67 C68 C69 116.8(5)
C75 C68 C67 124.8(6)
C75 C68 C69 118.4(6)
C70 C69 C68 119.9(4)
C70 C69 C74 120.0
C74 C69 C68 120.1(4)
C69 C70 H70 120.0
C69 C70 C71 120.0
C71 C70 H70 120.0
C70 C71 H71 120.0
C72 C71 C70 120.0
C72 C71 H71 120.0
C71 C72 H72 120.0
C73 C72 C71 120.0
C73 C72 H72 120.0
C72 C73 H73 120.0
C72 C73 C74 120.0
C74 C73 H73 120.0
C69 C74 H74 120.0
C73 C74 C69 120.0
C73 C74 H74 120.0
N12 C75 C68 125.3(6)
N12 C75 C76 109.7(6)
C68 C75 C76 125.0(6)
C75 C76 H76 126.5
C77 C76 C75 107.0(6)
C77 C76 H76 126.5
C76 C77 H77 125.6
C76 C77 C78 108.7(6)
C78 C77 H77 125.6
N12 C78 C77 108.6(6)
N12 C78 C79 124.5(6)
C79 C78 C77 126.9(6)
C78 C79 C80 118.3(6)
C86 C79 C78 125.2(6)
C86 C79 C80 116.5(6)
C85 C80 C79 118.6(4)
C85 C80 C81 120.0
C81 C80 C79 121.4(4)
C80 C85 H85 120.0
C80 C85 C84 120.0
C84 C85 H85 120.0
C85 C84 H84 120.0
C85 C84 C83 120.0
C83 C84 H84 120.0
C84 C83 H83 120.0
C82 C83 C84 120.0
C82 C83 H83 120.0
C83 C82 H82 120.0
C83 C82 C81 120.0
C81 C82 H82 120.0
C80 C81 H81 120.0
C82 C81 C80 120.0
C82 C81 H81 120.0
N13 C86 C87 109.0(6)
C79 C86 N13 125.7(6)
C79 C86 C87 125.2(7)
C86 C87 H87 126.1
C88 C87 C86 107.9(6)
C88 C87 H87 126.1
C87 C88 H88 126.4
C87 C88 C89 107.3(6)
C89 C88 H88 126.4
N13 C89 C88 110.3(6)
N13 C89 C90 125.2(6)
C90 C89 C88 124.5(6)
C89 C90 C91 117.3(6)
C97 C90 C89 124.9(6)
C97 C90 C91 117.7(6)
C96 C91 C90 119.4(4)
C96 C91 C92 120.0
C92 C91 C90 120.6(4)
C91 C96 H96 120.0
C91 C96 C95 120.0
C95 C96 H96 120.0
C96 C95 H95 120.0
C94 C95 C96 120.0
C94 C95 H95 120.0
C95 C94 H94 120.0
C93 C94 C95 120.0
C93 C94 H94 120.0
C94 C93 H93 120.0
C94 C93 C92 120.0
C92 C93 H93 120.0
C91 C92 H92 120.0
C93 C92 C91 120.0
C93 C92 H92 120.0
N14 C97 C98 109.3(6)
C90 C97 N14 125.3(6)
C90 C97 C98 125.3(6)
C97 C98 H98 126.0
C99 C98 C97 108.0(7)
C99 C98 H98 126.0
C98 C99 H99 126.7
C98 C99 C100 106.6(7)
C100 C99 H99 126.7
N14 C100 C99 110.6(6)
N14 C100 C101 125.4(6)
C101 C100 C99 123.8(6)
C64 C101 C100 124.1(6)
C64 C101 C102 118.6(6)
C100 C101 C102 117.2(5)
C107 C102 C101 119.1(4)
C107 C102 C103 120.0
C103 C102 C101 120.6(4)
C102 C107 H107 120.0
C102 C107 C106 120.0
C106 C107 H107 120.0
C107 C106 H106 120.0
C107 C106 C105 120.0
C105 C106 H106 120.0
C106 C105 H105 120.0
C104 C105 C106 120.0
C104 C105 H105 120.0
C105 C104 H104 120.0
C105 C104 C103 120.0
C103 C104 H104 120.0
C102 C103 H103 120.0
C104 C103 C102 120.0
C104 C103 H103 120.0
C4 C5A C6 119.1(15)
C4 C5A H5AA 107.5
C4 C5A H5AB 107.5
C6 C5A H5AA 107.5
C6 C5A H5AB 107.5
H5AA C5A H5AB 107.0
C15 C16A H16A 109.2
C15 C16A H16B 109.2
C15 C16A C17A 112.1(11)
H16A C16A H16B 107.9
C17A C16A H16A 109.2
C17A C16A H16B 109.2
C15 C16B H16C 108.9
C15 C16B H16D 108.9
H16C C16B H16D 107.7
C17B C16B C15 113.3(11)
C17B C16B H16C 108.9
C17B C16B H16D 108.9
C18 C17B C16B 111.3(11)
C18 C17B H17A 109.4
C18 C17B H17B 109.4
C16B C17B H17A 109.4
C16B C17B H17B 109.4
H17A C17B H17B 108.0
C18 C17A C16A 109.6(11)
C18 C17A H17C 109.8
C18 C17A H17D 109.8
C16A C17A H17C 109.8
C16A C17A H17D 109.8
H17C C17A H17D 108.2
C16 C13 C1B 110(2)
C17 C13 C16 106(2)
C17 C13 C1B 107(2)
C1E C13 C16 98(2)
C1E C13 C17 122(2)
C1E C13 C1B 112(2)
C13 C16 H16E 109.5
C13 C16 H16F 109.5
C13 C16 H16G 109.5
H16E C16 H16F 109.5
H16E C16 H16G 109.5
H16F C16 H16G 109.5
C13 C17 H17E 109.5
C13 C17 H17F 109.5
C13 C17 H17G 109.5
H17E C17 H17F 109.5
H17E C17 H17G 109.5
H17F C17 H17G 109.5
C13 C1B H1BA 109.5
C13 C1B H1BB 109.5
C13 C1B H1BC 109.5
H1BA C1B H1BB 109.5
H1BA C1B H1BC 109.5
H1BB C1B H1BC 109.5
C13 C1E H1EA 106.0
C13 C1E H1EB 106.0
H1EA C1E H1EB 106.3
C1H C1E C13 125.3(19)
C1H C1E H1EA 106.0
C1H C1E H1EB 106.0
H1GA C1G H1GB 109.5
H1GA C1G H1GC 109.5
H1GB C1G H1GC 109.5
C1H C1G H1GA 109.5
C1H C1G H1GB 109.5
C1H C1G H1GC 109.5
C1E C1H C1G 117.6(19)
C1E C1H H1H 109.8
C1E C1H C1I 113.5(17)
C1G C1H H1H 109.8
C1G C1H C1I 96(2)
C1I C1H H1H 109.8
C1H C1I H1IA 109.5
C1H C1I H1IB 109.5
C1H C1I H1IC 109.5
H1IA C1I H1IB 109.5
H1IA C1I H1IC 109.5
H1IB C1I H1IC 109.5

loop_
_geom_bond_atom_site_label_1
_geom_bond_atom_site_label_2
_geom_bond_distance
Hf1 O1 2.114(5)
Hf1 O3 2.145(5)
Hf1 O5 2.094(5)
Hf1 N7 2.276(5)
Hf1 N8 2.278(5)
Hf1 N9 2.275(5)
Hf1 N10 2.274(5)
Hf2 O2 2.119(5)
Hf2 O4 2.088(5)
Hf2 O6 2.097(4)
Hf2 N11 2.284(5)
Hf2 N12 2.289(5)
Hf2 N13 2.269(5)
Hf2 N14 2.261(5)
Fe1 N1 1.896(6)
Fe1 N2 1.931(6)
Fe1 N3 1.903(5)
Fe1 N4 1.909(6)
Fe1 N5 1.900(6)
Fe1 N6 1.899(5)
O1 N1 1.372(7)
O2 N2 1.366(7)
O3 N3 1.364(7)
O4 N4 1.355(7)
O5 N5 1.366(7)
O6 N6 1.371(7)
N1 C1 1.291(9)
N2 C2 1.294(9)
N3 C7 1.297(8)
N4 C8 1.325(9)
N5 C19 1.305(8)
N6 C14 1.291(8)
N7 C20 1.398(8)
N7 C23 1.381(9)
N8 C31 1.363(9)
N8 C34 1.388(9)
N9 C42 1.386(8)
N9 C45 1.386(8)
N10 C53 1.383(8)
N10 C56 1.393(8)
N11 C64 1.385(8)
N11 C67 1.381(8)
N12 C75 1.376(8)
N12 C78 1.392(8)
N13 C86 1.401(9)
N13 C89 1.381(8)
N14 C97 1.391(8)
N14 C100 1.373(8)
C1 C2 1.431(10)
C1 C6 1.498(10)
C2 C3 1.503(10)
C3 H3A 0.9900
C3 H3B 0.9900
C3 C4 1.497(12)
C4 H4AA 0.9900
C4 H4AB 0.9900
C4 H4BC 0.9900
C4 H4BD 0.9900
C4 C5 1.59(2)
C4 C5A 1.40(2)
C5 H5A 0.9900
C5 H5B 0.9900
C5 C6 1.63(2)
C6 H6AA 0.9900
C6 H6AB 0.9900
C6 H6BC 0.9900
C6 H6BD 0.9900
C6 C5A 1.49(2)
C7 C8 1.427(10)
C7 C12 1.497(9)
C8 C9 1.490(10)
C9 H9A 0.9900
C9 H9B 0.9900
C9 C10 1.507(10)
C10 H10A 0.9900
C10 H10B 0.9900
C10 C11 1.487(11)
C11 H11A 0.9900
C11 H11B 0.9900
C11 C12 1.501(11)
C12 H12A 0.9900
C12 H12B 0.9900
C14 C15 1.520(9)
C14 C19 1.425(9)
C15 H15A 0.9900
C15 H15B 0.9900
C15 H15C 0.9900
C15 H15D 0.9900
C15 C16A 1.517(12)
C15 C16B 1.534(12)
C18 H18C 0.9900
C18 H18D 0.9900
C18 H18A 0.9900
C18 H18B 0.9900
C18 C19 1.503(9)
C18 C17B 1.525(12)
C18 C17A 1.520(12)
C20 C21 1.426(10)
C20 C57 1.388(9)
C21 H21 0.9500
C21 C22 1.337(11)
C22 H22 0.9500
C22 C23 1.436(11)
C23 C24 1.381(10)
C24 C25 1.518(8)
C24 C31 1.389(11)
C25 C26 1.3900
C25 C30 1.3900
C26 H26 0.9500
C26 C27 1.3900
C27 H27 0.9500
C27 C28 1.3900
C28 H28 0.9500
C28 C29 1.3900
C29 H29 0.9500
C29 C30 1.3900
C30 H30 0.9500
C31 C32 1.439(10)
C32 H32 0.9500
C32 C33 1.329(11)
C33 H33 0.9500
C33 C34 1.447(10)
C34 C35 1.372(10)
C35 C36 1.501(8)
C35 C42 1.392(10)
C36 C37 1.3900
C36 C41 1.3900
C37 H37 0.9500
C37 C38 1.3900
C38 H38 0.9500
C38 C39 1.3900
C39 H39 0.9500
C39 C40 1.3900
C40 H40 0.9500
C40 C41 1.3900
C41 H41 0.9500
C42 C43 1.431(10)
C43 H43 0.9500
C43 C44 1.339(10)
C44 H44 0.9500
C44 C45 1.437(10)
C45 C46 1.385(9)
C46 C47 1.513(7)
C46 C53 1.391(9)
C47 C52 1.3900
C47 C48 1.3900
C52 H52 0.9500
C52 C51 1.3900
C51 H51 0.9500
C51 C50 1.3900
C50 H50 0.9500
C50 C49 1.3900
C49 H49 0.9500
C49 C48 1.3900
C48 H48 0.9500
C53 C54 1.425(9)
C54 H54 0.9500
C54 C55 1.347(9)
C55 H55 0.9500
C55 C56 1.434(9)
C56 C57 1.409(9)
C57 C58 1.504(7)
C58 C59 1.3900
C58 C63 1.3900
C59 H59 0.9500
C59 C60 1.3900
C60 H60 0.9500
C60 C61 1.3900
C61 H61 0.9500
C61 C62 1.3900
C62 H62 0.9500
C62 C63 1.3900
C63 H63 0.9500
C64 C65 1.449(9)
C64 C101 1.387(9)
C65 H65 0.9500
C65 C66 1.342(9)
C66 H66 0.9500
C66 C67 1.426(9)
C67 C68 1.403(9)
C68 C69 1.504(7)
C68 C75 1.397(9)
C69 C70 1.3900
C69 C74 1.3900
C70 H70 0.9500
C70 C71 1.3900
C71 H71 0.9500
C71 C72 1.3900
C72 H72 0.9500
C72 C73 1.3900
C73 H73 0.9500
C73 C74 1.3900
C74 H74 0.9500
C75 C76 1.427(10)
C76 H76 0.9500
C76 C77 1.336(10)
C77 H77 0.9500
C77 C78 1.419(9)
C78 C79 1.399(9)
C79 C80 1.505(7)
C79 C86 1.386(10)
C80 C85 1.3900
C80 C81 1.3900
C85 H85 0.9500
C85 C84 1.3900
C84 H84 0.9500
C84 C83 1.3900
C83 H83 0.9500
C83 C82 1.3900
C82 H82 0.9500
C82 C81 1.3900
C81 H81 0.9500
C86 C87 1.435(10)
C87 H87 0.9500
C87 C88 1.351(11)
C88 H88 0.9500
C88 C89 1.428(9)
C89 C90 1.396(10)
C90 C91 1.523(8)
C90 C97 1.378(10)
C91 C96 1.3900
C91 C92 1.3900
C96 H96 0.9500
C96 C95 1.3900
C95 H95 0.9500
C95 C94 1.3900
C94 H94 0.9500
C94 C93 1.3900
C93 H93 0.9500
C93 C92 1.3900
C92 H92 0.9500
C97 C98 1.423(10)
C98 H98 0.9500
C98 C99 1.351(11)
C99 H99 0.9500
C99 C100 1.426(10)
C100 C101 1.404(10)
C101 C102 1.512(7)
C102 C107 1.3900
C102 C103 1.3900
C107 H107 0.9500
C107 C106 1.3900
C106 H106 0.9500
C106 C105 1.3900
C105 H105 0.9500
C105 C104 1.3900
C104 H104 0.9500
C104 C103 1.3900
C103 H103 0.9500
C5A H5AA 0.9900
C5A H5AB 0.9900
C16A H16A 0.9900
C16A H16B 0.9900
C16A C17A 1.528(13)
C16B H16C 0.9900
C16B H16D 0.9900
C16B C17B 1.527(13)
C17B H17A 0.9900
C17B H17B 0.9900
C17A H17C 0.9900
C17A H17D 0.9900
C13 C16 1.494(19)
C13 C17 1.495(19)
C13 C1B 1.502(18)
C13 C1E 1.461(17)
C16 H16E 0.9800
C16 H16F 0.9800
C16 H16G 0.9800
C17 H17E 0.9800
C17 H17F 0.9800
C17 H17G 0.9800
C1B H1BA 0.9800
C1B H1BB 0.9800
C1B H1BC 0.9800
C1E H1EA 0.9900
C1E H1EB 0.9900
C1E C1H 1.428(17)
C1G H1GA 0.9800
C1G H1GB 0.9800
C1G H1GC 0.9800
C1G C1H 1.500(18)
C1H H1H 1.0000
C1H C1I 1.552(17)
C1I H1IA 0.9800
C1I H1IB 0.9800
C1I H1IC 0.9800

loop_
_geom_torsion_atom_site_label_1
_geom_torsion_atom_site_label_2
_geom_torsion_atom_site_label_3
_geom_torsion_atom_site_label_4
_geom_torsion
Hf1 O1 N1 Fe1 38.2(7)
Hf1 O1 N1 C1 -136.0(6)
Hf1 O3 N3 Fe1 39.9(7)
Hf1 O3 N3 C7 -137.9(5)
Hf1 O5 N5 Fe1 36.5(7)
Hf1 O5 N5 C19 -132.4(5)
Hf1 N7 C20 C21 160.2(5)
Hf1 N7 C20 C57 -26.5(9)
Hf1 N7 C23 C22 -160.6(5)
Hf1 N7 C23 C24 24.1(10)
Hf1 N8 C31 C24 -30.4(10)
Hf1 N8 C31 C32 149.4(5)
Hf1 N8 C34 C33 -150.5(5)
Hf1 N8 C34 C35 36.4(9)
Hf1 N9 C42 C35 -26.5(10)
Hf1 N9 C42 C43 156.2(5)
Hf1 N9 C45 C44 -156.4(5)
Hf1 N9 C45 C46 23.6(10)
Hf1 N10 C53 C46 -28.0(9)
Hf1 N10 C53 C54 153.1(5)
Hf1 N10 C56 C55 -153.4(5)
Hf1 N10 C56 C57 29.7(9)
Hf2 O2 N2 Fe1 41.7(7)
Hf2 O2 N2 C2 -129.9(6)
Hf2 O4 N4 Fe1 43.7(6)
Hf2 O4 N4 C8 -125.3(5)
Hf2 O6 N6 Fe1 35.7(7)
Hf2 O6 N6 C14 -138.8(5)
Hf2 N11 C64 C65 -160.1(4)
Hf2 N11 C64 C101 20.3(10)
Hf2 N11 C67 C66 160.6(4)
Hf2 N11 C67 C68 -19.2(9)
Hf2 N12 C75 C68 39.8(9)
Hf2 N12 C75 C76 -141.6(5)
Hf2 N12 C78 C77 142.3(5)
Hf2 N12 C78 C79 -38.7(8)
Hf2 N13 C86 C79 19.7(9)
Hf2 N13 C86 C87 -163.2(5)
Hf2 N13 C89 C88 163.1(5)
Hf2 N13 C89 C90 -19.2(10)
Hf2 N14 C97 C90 33.8(10)
Hf2 N14 C97 C98 -149.4(5)
Hf2 N14 C100 C99 150.2(5)
Hf2 N14 C100 C101 -35.5(10)
Fe1 N1 C1 C2 5.0(9)
Fe1 N1 C1 C6 -178.6(7)
Fe1 N2 C2 C1 8.4(8)
Fe1 N2 C2 C3 -177.6(7)
Fe1 N3 C7 C8 2.8(8)
Fe1 N3 C7 C12 -179.2(6)
Fe1 N4 C8 C7 11.6(8)
Fe1 N4 C8 C9 -172.1(6)
Fe1 N5 C19 C14 9.6(8)
Fe1 N5 C19 C18 -170.9(6)
Fe1 N6 C14 C15 -177.2(6)
Fe1 N6 C14 C19 4.9(8)
O1 N1 C1 C2 179.7(6)
O1 N1 C1 C6 -4.0(12)
O2 N2 C2 C1 -179.2(6)
O2 N2 C2 C3 -5.2(11)
O3 N3 C7 C8 -179.2(6)
O3 N3 C7 C12 -1.2(10)
O4 N4 C8 C7 -178.1(5)
O4 N4 C8 C9 -1.8(10)
O5 N5 C19 C14 179.3(6)
O5 N5 C19 C18 -1.1(10)
O6 N6 C14 C15 -2.3(11)
O6 N6 C14 C19 179.9(6)
N1 Fe1 N6 O6 -114.7(7)
N1 Fe1 N6 C14 59.6(9)
N1 C1 C2 N2 -8.6(10)
N1 C1 C2 C3 177.2(8)
N1 C1 C6 C5 -151.8(10)
N1 C1 C6 C5A -172.1(11)
N2 Fe1 N1 O1 -174.7(6)
N2 Fe1 N1 C1 -0.6(6)
N2 Fe1 N6 O6 -62.3(5)
N2 Fe1 N6 C14 112.1(6)
N2 C2 C3 C4 -160.1(9)
N3 Fe1 N1 O1 25.2(5)
N3 Fe1 N1 C1 -160.8(6)
N3 Fe1 N6 O6 101.6(5)
N3 Fe1 N6 C14 -84.1(6)
N3 C7 C8 N4 -9.3(9)
N3 C7 C8 C9 174.4(7)
N3 C7 C12 C11 174.7(7)
N4 Fe1 N1 O1 104.0(5)
N4 Fe1 N1 C1 -81.9(6)
N4 Fe1 N6 O6 22.8(5)
N4 Fe1 N6 C14 -162.8(6)
N4 C8 C9 C10 168.7(7)
N5 Fe1 N1 O1 -63.0(5)
N5 Fe1 N1 C1 111.1(6)
N5 Fe1 N6 O6 -174.3(6)
N5 Fe1 N6 C14 0.0(5)
N6 Fe1 N1 O1 -120.9(7)
N6 Fe1 N1 C1 53.2(10)
N6 C14 C15 C16A 168.9(9)
N6 C14 C15 C16B -157.8(9)
N6 C14 C19 N5 -9.1(9)
N6 C14 C19 C18 171.3(7)
N7 C20 C21 C22 1.8(8)
N7 C20 C57 C56 -7.1(11)
N7 C20 C57 C58 175.5(6)
N7 C23 C24 C25 174.8(6)
N7 C23 C24 C31 -1.0(13)
N8 C31 C32 C33 -0.2(9)
N8 C34 C35 C36 -179.3(6)
N8 C34 C35 C42 4.8(12)
N9 C42 C43 C44 0.9(9)
N9 C45 C46 C47 -178.6(6)
N9 C45 C46 C53 4.1(12)
N10 C53 C54 C55 1.8(8)
N10 C56 C57 C20 5.4(11)
N10 C56 C57 C58 -177.2(6)
N11 C64 C65 C66 -0.5(8)
N11 C64 C101 C100 9.5(11)
N11 C64 C101 C102 -175.0(6)
N11 C67 C68 C69 172.3(6)
N11 C67 C68 C75 -9.5(11)
N12 C75 C76 C77 -1.6(8)
N12 C78 C79 C80 -179.6(6)
N12 C78 C79 C86 -0.7(11)
N13 C86 C87 C88 -0.2(8)
N13 C89 C90 C91 177.9(6)
N13 C89 C90 C97 -5.3(12)
N14 C97 C98 C99 -2.6(9)
N14 C100 C101 C64 -1.4(12)
N14 C100 C101 C102 -177.0(6)
C1 C2 C3 C4 13.4(13)
C1 C6 C5A C4 -25(2)
C2 C1 C6 C5 24.3(13)
C2 C1 C6 C5A 4.0(15)
C2 C3 C4 C5 -52.7(13)
C2 C3 C4 C5A -35.0(17)
C3 C4 C5 C6 76.1(13)
C3 C4 C5A C6 43(2)
C4 C5 C6 C1 -59.3(14)
C4 C5 C6 C5A 50(3)
C5 C4 C5A C6 100(4)
C5 C6 C5A C4 -103(4)
C6 C1 C2 N2 174.9(8)
C6 C1 C2 C3 0.7(13)
C7 C8 C9 C10 -15.4(11)
C8 C7 C12 C11 -7.5(10)
C8 C9 C10 C11 45.7(10)
C9 C10 C11 C12 -60.5(10)
C10 C11 C12 C7 38.8(10)
C12 C7 C8 N4 172.6(7)
C12 C7 C8 C9 -3.7(11)
C14 C15 C16A C17A 49.9(14)
C14 C15 C16B C17B -46.9(15)
C15 C14 C19 N5 172.9(7)
C15 C14 C19 C18 -6.7(11)
C15 C16A C17A C18 -68.0(16)
C15 C16B C17B C18 61.6(17)
C19 C14 C15 C16A -13.5(12)
C19 C14 C15 C16B 19.8(12)
C19 C18 C17B C16B -44.7(15)
C19 C18 C17A C16A 44.3(14)
C20 N7 C23 C22 0.4(8)
C20 N7 C23 C24 -174.8(7)
C20 C21 C22 C23 -1.5(9)
C20 C57 C58 C59 113.6(6)
C20 C57 C58 C63 -68.3(7)
C21 C20 C57 C56 165.1(7)
C21 C20 C57 C58 -12.3(10)
C21 C22 C23 N7 0.7(9)
C21 C22 C23 C24 176.0(7)
C22 C23 C24 C25 0.3(11)
C22 C23 C24 C31 -175.5(7)
C23 N7 C20 C21 -1.4(8)
C23 N7 C20 C57 171.9(7)
C23 C24 C25 C26 -103.3(7)
C23 C24 C25 C30 74.2(8)
C23 C24 C31 N8 4.4(13)
C23 C24 C31 C32 -175.3(7)
C24 C25 C26 C27 177.5(6)
C24 C25 C30 C29 -177.5(6)
C24 C31 C32 C33 179.5(7)
C25 C24 C31 N8 -171.6(6)
C25 C24 C31 C32 8.7(11)
C25 C26 C27 C28 0.0
C26 C25 C30 C29 0.0
C26 C27 C28 C29 0.0
C27 C28 C29 C30 0.0
C28 C29 C30 C25 0.0
C30 C25 C26 C27 0.0
C31 N8 C34 C33 1.8(8)
C31 N8 C34 C35 -171.3(7)
C31 C24 C25 C26 73.0(7)
C31 C24 C25 C30 -109.5(7)
C31 C32 C33 C34 1.3(9)
C32 C33 C34 N8 -2.0(9)
C32 C33 C34 C35 171.2(7)
C33 C34 C35 C36 8.7(11)
C33 C34 C35 C42 -167.2(7)
C34 N8 C31 C24 179.3(7)
C34 N8 C31 C32 -1.0(8)
C34 C35 C36 C37 95.9(7)
C34 C35 C36 C41 -85.4(7)
C34 C35 C42 N9 -10.5(12)
C34 C35 C42 C43 166.3(7)
C35 C36 C37 C38 178.7(6)
C35 C36 C41 C40 -178.6(6)
C35 C42 C43 C44 -176.4(7)
C36 C35 C42 N9 173.4(6)
C36 C35 C42 C43 -9.7(11)
C36 C37 C38 C39 0.0
C37 C36 C41 C40 0.0
C37 C38 C39 C40 0.0
C38 C39 C40 C41 0.0
C39 C40 C41 C36 0.0
C41 C36 C37 C38 0.0
C42 N9 C45 C44 -1.4(8)
C42 N9 C45 C46 178.6(7)
C42 C35 C36 C37 -87.8(7)
C42 C35 C36 C41 90.8(7)
C42 C43 C44 C45 -1.7(9)
C43 C44 C45 N9 2.0(9)
C43 C44 C45 C46 -178.0(7)
C44 C45 C46 C47 1.4(11)
C44 C45 C46 C53 -175.9(7)
C45 N9 C42 C35 177.6(7)
C45 N9 C42 C43 0.3(8)
C45 C46 C47 C52 -108.3(6)
C45 C46 C47 C48 69.6(7)
C45 C46 C53 N10 -1.8(11)
C45 C46 C53 C54 176.9(7)
C46 C47 C52 C51 177.9(5)
C46 C47 C48 C49 -177.9(5)
C46 C53 C54 C55 -177.0(7)
C47 C46 C53 N10 -179.1(6)
C47 C46 C53 C54 -0.4(10)
C47 C52 C51 C50 0.0
C52 C47 C48 C49 0.0
C52 C51 C50 C49 0.0
C51 C50 C49 C48 0.0
C50 C49 C48 C47 0.0
C48 C47 C52 C51 0.0
C53 N10 C56 C55 3.6(7)
C53 N10 C56 C57 -173.2(6)
C53 C46 C47 C52 69.2(7)
C53 C46 C47 C48 -112.9(6)
C53 C54 C55 C56 0.5(8)
C54 C55 C56 N10 -2.6(8)
C54 C55 C56 C57 174.3(7)
C55 C56 C57 C20 -171.0(7)
C55 C56 C57 C58 6.3(10)
C56 N10 C53 C46 175.5(7)
C56 N10 C53 C54 -3.3(7)
C56 C57 C58 C59 -64.0(7)
C56 C57 C58 C63 114.2(6)
C57 C20 C21 C22 -171.5(7)
C57 C58 C59 C60 178.1(5)
C57 C58 C63 C62 -178.2(5)
C58 C59 C60 C61 0.0
C59 C58 C63 C62 0.0
C59 C60 C61 C62 0.0
C60 C61 C62 C63 0.0
C61 C62 C63 C58 0.0
C63 C58 C59 C60 0.0
C64 N11 C67 C66 1.5(7)
C64 N11 C67 C68 -178.3(6)
C64 C65 C66 C67 1.3(8)
C64 C101 C102 C107 110.9(6)
C64 C101 C102 C103 -75.2(7)
C65 C64 C101 C100 -170.1(7)
C65 C64 C101 C102 5.4(10)
C65 C66 C67 N11 -1.8(8)
C65 C66 C67 C68 177.9(7)
C66 C67 C68 C69 -7.4(10)
C66 C67 C68 C75 170.8(7)
C67 N11 C64 C65 -0.6(7)
C67 N11 C64 C101 179.7(7)
C67 C68 C69 C70 -57.4(7)
C67 C68 C69 C74 120.5(5)
C67 C68 C75 N12 -2.2(11)
C67 C68 C75 C76 179.5(7)
C68 C69 C70 C71 177.9(5)
C68 C69 C74 C73 -177.9(5)
C68 C75 C76 C77 177.0(7)
C69 C68 C75 N12 176.0(6)
C69 C68 C75 C76 -2.3(10)
C69 C70 C71 C72 0.0
C70 C69 C74 C73 0.0
C70 C71 C72 C73 0.0
C71 C72 C73 C74 0.0
C72 C73 C74 C69 0.0
C74 C69 C70 C71 0.0
C75 N12 C78 C77 -1.6(7)
C75 N12 C78 C79 177.4(6)
C75 C68 C69 C70 124.3(6)
C75 C68 C69 C74 -57.9(7)
C75 C76 C77 C78 0.5(9)
C76 C77 C78 N12 0.6(8)
C76 C77 C78 C79 -178.3(7)
C77 C78 C79 C80 -0.9(10)
C77 C78 C79 C86 178.1(7)
C78 N12 C75 C68 -176.6(6)
C78 N12 C75 C76 1.9(7)
C78 C79 C80 C85 -122.9(5)
C78 C79 C80 C81 57.3(7)
C78 C79 C86 N13 11.6(11)
C78 C79 C86 C87 -165.1(7)
C79 C80 C85 C84 -179.8(5)
C79 C80 C81 C82 179.8(5)
C79 C86 C87 C88 176.9(7)
C80 C79 C86 N13 -169.5(6)
C80 C79 C86 C87 13.9(10)
C80 C85 C84 C83 0.0
C85 C80 C81 C82 0.0
C85 C84 C83 C82 0.0
C84 C83 C82 C81 0.0
C83 C82 C81 C80 0.0
C81 C80 C85 C84 0.0
C86 N13 C89 C88 1.5(7)
C86 N13 C89 C90 179.3(7)
C86 C79 C80 C85 58.0(7)
C86 C79 C80 C81 -121.8(6)
C86 C87 C88 C89 1.1(9)
C87 C88 C89 N13 -1.7(8)
C87 C88 C89 C90 -179.5(7)
C88 C89 C90 C91 -4.7(10)
C88 C89 C90 C97 172.2(7)
C89 N13 C86 C79 -177.9(7)
C89 N13 C86 C87 -0.8(7)
C89 C90 C91 C96 116.1(6)
C89 C90 C91 C92 -63.4(8)
C89 C90 C97 N14 -2.7(12)
C89 C90 C97 C98 -179.0(7)
C90 C91 C96 C95 -179.5(6)
C90 C91 C92 C93 179.5(6)
C90 C97 C98 C99 174.2(7)
C91 C90 C97 N14 174.2(6)
C91 C90 C97 C98 -2.1(11)
C91 C96 C95 C94 0.0
C96 C91 C92 C93 0.0
C96 C95 C94 C93 0.0
C95 C94 C93 C92 0.0
C94 C93 C92 C91 0.0
C92 C91 C96 C95 0.0
C97 N14 C100 C99 -3.3(8)
C97 N14 C100 C101 170.9(7)
C97 C90 C91 C96 -60.9(8)
C97 C90 C91 C92 119.5(6)
C97 C98 C99 C100 0.5(9)
C98 C99 C100 N14 1.8(9)
C98 C99 C100 C101 -172.6(7)
C99 C100 C101 C64 172.1(7)
C99 C100 C101 C102 -3.5(11)
C100 N14 C97 C90 -173.2(7)
C100 N14 C97 C98 3.6(8)
C100 C101 C102 C107 -73.3(7)
C100 C101 C102 C103 100.7(6)
C101 C64 C65 C66 179.2(7)
C101 C102 C107 C106 174.0(5)
C101 C102 C103 C104 -173.9(5)
C102 C107 C106 C105 0.0
C107 C102 C103 C104 0.0
C107 C106 C105 C104 0.0
C106 C105 C104 C103 0.0
C105 C104 C103 C102 0.0
C103 C102 C107 C106 0.0
C5A C4 C5 C6 -53(3)
C16A C15 C16B C17B 46.7(13)
C16B C15 C16A C17A -48.2(13)
C17B C18 C19 N5 -160.6(9)
C17B C18 C19 C14 18.9(12)
C17B C18 C17A C16A -52.3(16)
C17A C18 C19 N5 170.9(9)
C17A C18 C19 C14 -9.5(12)
C17A C18 C17B C16B 49.4(16)
C13 C1E C1H C1G 86(4)
C13 C1E C1H C1I -164(3)
C16 C13 C1E C1H -167(3)
C17 C13 C1E C1H 78(3)
C1B C13 C1E C1H -51(4)
